data_7718351
loop_
_publ_author_name
'Claude, Guilhem'
'Ellwanger, Mathias A.'
'Grippo, Adam'
'Hernandez, Ritchie'
'Figueroa, Joshua R.'
'Abram, Ulrich'

_publ_section_title
;
 A mixed isocyanide Mn(I) complex and its reduction to a metallate.
;
_journal_issue 15
_journal_name_full 'Dalton transactions (Cambridge, England : 2003)'
_journal_page_first 6025
_journal_page_last 6028
_journal_paper_doi 10.1039/d5dt00634a
_journal_volume 54
_journal_year 2025
_chemical_formula_moiety 'C91 H63 F39 K Mn N5 O6, 0.5(C7 H8), 0.5(C6 H6)'
_chemical_formula_sum 'C97.5 H70 F39 K Mn N5 O6'
_chemical_formula_weight 2242.62
_space_group_crystal_system monoclinic
_space_group_IT_number 14
_space_group_name_Hall '-P 2yn'
_space_group_name_H-M_alt 'P 1 21/n 1'
_atom_sites_solution_hydrogens geom
_atom_sites_solution_primary dual
_audit_creation_date 2024-12-14
_audit_creation_method
;
Olex2 1.5
(compiled 2024.01.12 svn.r2f8d729c for OlexSys, GUI svn.r6928)
;
_audit_update_record
;
2024-12-16 deposited with the CCDC.	2025-03-18 downloaded from the CCDC.
;
_cell_angle_alpha 90
_cell_angle_beta 100.430(3)
_cell_angle_gamma 90
_cell_formula_units_Z 4
_cell_length_a 20.2926(11)
_cell_length_b 22.9330(12)
_cell_length_c 21.0751(11)
_cell_measurement_reflns_used 9318
_cell_measurement_temperature 100.15
_cell_measurement_theta_max 59.62
_cell_measurement_theta_min 2.78
_cell_volume 9645.7(9)
_computing_cell_refinement 'SAINT v8.40B (Bruker, 2019)'
_computing_data_collection 'APEX4 v2022.1-1 (Bruker, 2022)'
_computing_data_reduction 'SAINT v8.40B (Bruker, 2019)'
_computing_molecular_graphics 'Olex2 1.5 (Dolomanov et al., 2009)'
_computing_publication_material 'Olex2 1.5 (Dolomanov et al., 2009)'
_computing_structure_refinement 'SHELXL 2018/3 (Sheldrick, 2015)'
_computing_structure_solution 'XT (Sheldrick, 2008)'
_diffrn_ambient_temperature 100.15
_diffrn_detector_area_resol_mean 7.9
_diffrn_detector_type 'CCD Area Detector'
_diffrn_measured_fraction_theta_full 0.993
_diffrn_measured_fraction_theta_max 0.993
_diffrn_measurement_device 'Fixed Chi Three-Circle Diffractometer'
_diffrn_measurement_device_type 'Rigaku MicroMax-007HF'
_diffrn_measurement_method '\w and \f scans'
_diffrn_radiation_type CuK\a
_diffrn_radiation_wavelength 1.54178
_diffrn_reflns_av_R_equivalents 0.0628
_diffrn_reflns_av_unetI/netI 0.0491
_diffrn_reflns_Laue_measured_fraction_full 0.993
_diffrn_reflns_Laue_measured_fraction_max 0.993
_diffrn_reflns_number 16142
_diffrn_reflns_point_group_measured_fraction_full 0.993
_diffrn_reflns_point_group_measured_fraction_max 0.993
_diffrn_reflns_theta_full 64.597
_diffrn_reflns_theta_max 64.596
_diffrn_reflns_theta_min 2.782
_exptl_absorpt_coefficient_mu 2.692
_exptl_absorpt_correction_type none
_exptl_absorpt_process_details
;
 TWINABS-2012/1 (Bruker,2012) was used for absorption correction.
 
For component 1:
 wR2(int) was 0.1289 before and 0.0770 after correction.
 
For component 2:
 wR2(int) was 0.1342 before and 0.0791 after correction.
 The Ratio of minimum to maximum transmission is 0.73.

Final HKLF 4 output contains 284523 reflections, Rint = 0.1313
 (77425 with I > 3sig(I), Rint = 0.0756)
;
_exptl_crystal_colour 'clear red'
_exptl_crystal_colour_lustre clear
_exptl_crystal_colour_primary red
_exptl_crystal_density_diffrn 1.544
_exptl_crystal_description block
_exptl_crystal_F_000 4532
_exptl_crystal_size_max 0.1
_exptl_crystal_size_mid 0.1
_exptl_crystal_size_min 0.1
_refine_diff_density_max 0.800
_refine_diff_density_min -0.392
_refine_diff_density_rms 0.055
_refine_ls_extinction_method none
_refine_ls_goodness_of_fit_ref 1.089
_refine_ls_hydrogen_treatment constr
_refine_ls_matrix_type full
_refine_ls_number_parameters 1444
_refine_ls_number_reflns 16142
_refine_ls_number_restraints 81
_refine_ls_restrained_S_all 1.087
_refine_ls_R_factor_all 0.0899
_refine_ls_R_factor_gt 0.0642
_refine_ls_shift/su_max 0.002
_refine_ls_shift/su_mean 0.000
_refine_ls_structure_factor_coef Fsqd
_refine_ls_weighting_details 'w=1/[\s^2^(Fo^2^)+(0.0750P)^2^+8.0656P] where P=(Fo^2^+2Fc^2^)/3'
_refine_ls_weighting_scheme calc
_refine_ls_wR_factor_gt 0.1487
_refine_ls_wR_factor_ref 0.1617
_reflns_Friedel_coverage 0.000
_reflns_number_gt 12245
_reflns_number_total 16142
_reflns_threshold_expression 'I > 2\s(I)'
_cod_data_source_file d5dt00634a2.cif
_cod_data_source_block mn_minus1
_cod_depositor_comments 'Adding full bibliography for 7718350--7718351.cif.'
_cod_original_formula_sum 'C97.50 H70 F39 K Mn N5 O6'
_cod_database_code 7718351
_shelx_shelxl_version_number 2018/3
_shelx_space_group_comment
;
The symmetry employed for this shelxl refinement is uniquely defined
by the following loop, which should always be used as a source of
symmetry information in preference to the above space-group names.
They are only intended as comments.
;
_shelx_estimated_absorpt_t_max 0.775
_shelx_estimated_absorpt_t_min 0.775
_olex2_refinement_description
;
1. Fixed Uiso
 At 1.2 times of:
  All C(H) groups, All C(H,H) groups
 At 1.5 times of:
  All C(H,H,H) groups
2. Rigid body (RIGU) restrains
 C102, C103, C104, C105, C106, C101, C107
 with sigma for 1-2 distances of 0.004 and sigma for 1-3 distances of 0.004
 C116, C115, C114, C113, C112, C111
 with sigma for 1-2 distances of 0.004 and sigma for 1-3 distances of 0.004
3. Others
 Sof(F35A)=Sof(F36A)=Sof(F34A)=1-FVAR(1)
 Sof(F36)=Sof(F35)=Sof(F34)=FVAR(1)
 Sof(F20B)=Sof(F21B)=Sof(F19B)=1-FVAR(2)
 Sof(F21A)=Sof(F19A)=Sof(F20A)=FVAR(2)
 Fixed Sof: C102(0.5) H102(0.5) C103(0.5) H103(0.5) C104(0.5) H104(0.5)
 C105(0.5) H105(0.5) C106(0.5) H106(0.5) C101(0.5) C107(0.5) H10A(0.5)
 H10B(0.5) H10C(0.5) C112(0.5) H112(0.5) C111(0.5) H111(0.5) C116(0.5)
 H116(0.5) C115(0.5) H115(0.5) C114(0.5) H114(0.5) C113(0.5) H113(0.5)
4.a Secondary CH2 refined with riding coordinates:
 C125(H12A,H12B), C127(H12C,H12D), C124(H12E,H12F), C126(H12G,H12H), C131(H13A,
 H13B), C123(H12I,H12J), C128(H12K,H12L), C122(H12M,H12N), C121(H12O,H12P)
4.b Aromatic/amide H refined with riding coordinates:
 C75(H75), C82(H82), C86(H86), C73(H73), C45(H45), C22(H22), C26(H26),
 C32(H32), C52(H52), C96(H96), C36(H36), C43(H43), C56(H56), C34(H34), C84(H84),
  C24(H24), C94(H94), C15(H15), C66(H66), C62(H62), C13(H13), C64(H64),
 C92(H92), C54(H54), C102(H102), C103(H103), C104(H104), C105(H105), C106(H106),
  C129(H129), C130(H130), C132(H132), C112(H112), C111(H111), C116(H116),
 C115(H115), C114(H114), C113(H113)
4.c Fitted hexagon refined as free rotating group:
 C102(C103,C104,C105,C106,C101), C112(C111,C116,C115,C114,C113)
4.d Idealised Me refined as rotating group:
 C19(H19A,H19B,H19C), C48(H48A,H48B,H48C), C47(H47A,H47B,H47C), C17(H17A,H17B,
 H17C), C49(H49A,H49B,H49C), C18(H18A,H18B,H18C), C107(H10A,H10B,H10C)
;
_olex2_submission_special_instructions 'No special instructions were received'

loop_
_space_group_symop_operation_xyz
'x, y, z'
'-x+1/2, y+1/2, -z+1/2'
'-x, -y, -z'
'x-1/2, -y-1/2, z-1/2'

loop_
_atom_site_label
_atom_site_type_symbol
_atom_site_fract_x
_atom_site_fract_y
_atom_site_fract_z
_atom_site_U_iso_or_equiv
_atom_site_adp_type
_atom_site_occupancy
_atom_site_site_symmetry_order
_atom_site_calc_flag
_atom_site_refinement_flags_posn
_atom_site_refinement_flags_adp
_atom_site_refinement_flags_occupancy
_atom_site_disorder_assembly
_atom_site_disorder_group
Mn1 Mn 0.58943(3) 0.22396(2) 0.23989(3) 0.03018(15) Uani 1 1 d . . . . .
K1 K 0.22298(5) 0.32541(4) 0.41942(5) 0.0526(2) Uani 1 1 d . . . . .
F3 F 0.94634(10) 0.37819(9) 0.15674(11) 0.0477(5) Uani 1 1 d . . . . .
F15 F 0.51840(12) 0.53815(9) 0.34561(11) 0.0519(6) Uani 1 1 d . . . . .
F5 F 0.67174(11) -0.02741(10) 0.49145(11) 0.0511(6) Uani 1 1 d . . . . .
F38 F 0.59927(12) 0.22467(10) -0.02558(12) 0.0602(7) Uani 1 1 d . . . . .
F2 F 0.23991(12) 0.07632(11) 0.01047(12) 0.0578(6) Uani 1 1 d . . . . .
F6 F 0.57891(12) -0.07268(9) 0.48808(13) 0.0606(7) Uani 1 1 d . . . . .
F28 F 0.93695(13) 0.06254(11) 0.27462(12) 0.0635(7) Uani 1 1 d . . . . .
F39 F 0.53273(12) 0.24023(10) 0.04050(12) 0.0577(6) Uani 1 1 d . . . . .
F1 F 0.51881(15) 0.26189(10) 0.62201(11) 0.0624(7) Uani 1 1 d . . . . .
F37 F 0.51598(13) 0.28255(10) -0.05149(13) 0.0649(7) Uani 1 1 d . . . . .
F9 F 0.41929(13) 0.01294(11) 0.30078(13) 0.0683(7) Uani 1 1 d . . . . .
F14 F 0.50215(14) 0.52288(10) 0.44166(12) 0.0646(7) Uani 1 1 d . . . . .
F11 F 0.74213(12) 0.45427(10) 0.34915(15) 0.0653(7) Uani 1 1 d . . . . .
F4 F 0.61299(14) -0.01203(11) 0.56432(12) 0.0681(8) Uani 1 1 d . . . . .
F13 F 0.44066(12) 0.48010(11) 0.36253(14) 0.0669(7) Uani 1 1 d . . . . .
F25 F 0.66063(13) 0.14724(12) 0.08885(14) 0.0692(7) Uani 1 1 d . . . . .
F27 F 0.65828(13) 0.09491(12) 0.00550(13) 0.0671(7) Uani 1 1 d . . . . .
F33 F 0.81349(16) 0.15854(12) 0.47931(12) 0.0735(8) Uani 1 1 d . . . . .
F18 F 0.33736(14) 0.30407(14) 0.35700(13) 0.0761(8) Uani 1 1 d . . . . .
F30 F 0.97959(15) 0.07021(11) 0.37354(13) 0.0763(9) Uani 1 1 d . . . . .
N3 N 0.72148(15) 0.26670(12) 0.20739(14) 0.0341(7) Uani 1 1 d . . . . .
F31 F 0.74880(17) 0.22409(16) 0.43353(14) 0.0925(11) Uani 1 1 d . . . . .
F23 F 0.48325(16) -0.11814(11) 0.08520(17) 0.0877(10) Uani 1 1 d . . . . .
O4 O 0.13179(15) 0.28795(13) 0.31013(15) 0.0570(8) Uani 1 1 d . . . . .
F26 F 0.71273(13) 0.06648(14) 0.09716(17) 0.0886(10) Uani 1 1 d . . . . .
N1 N 0.57992(15) 0.23195(12) 0.38102(16) 0.0378(7) Uani 1 1 d . . . . .
N2 N 0.46610(15) 0.17355(13) 0.15490(15) 0.0370(7) Uani 1 1 d . . . . .
F7 F 0.44071(19) 0.09488(13) 0.26621(14) 0.0977(12) Uani 1 1 d . . . . .
F17 F 0.41414(17) 0.24643(17) 0.34726(13) 0.0989(12) Uani 1 1 d . . . . .
F21A F 0.2755(8) 0.4099(6) 0.0909(7) 0.053(3) Uani 0.51(2) 1 d . . P A 1
O3 O 0.22137(18) 0.20948(13) 0.38310(16) 0.0632(9) Uani 1 1 d . . . . .
F12 F 0.75823(14) 0.36416(13) 0.3656(2) 0.0980(12) Uani 1 1 d . . . . .
N5 N 0.65032(16) 0.10182(14) 0.25592(17) 0.0461(8) Uani 1 1 d . . . . .
F10 F 0.70084(15) 0.39299(18) 0.27770(17) 0.1027(12) Uani 1 1 d . . . . .
O5 O 0.18762(17) 0.40050(14) 0.31287(16) 0.0664(9) Uani 1 1 d . . . . .
O2 O 0.30114(17) 0.24405(15) 0.50090(18) 0.0723(10) Uani 1 1 d . . . . .
F22 F 0.5534(2) -0.10596(13) 0.16899(15) 0.1090(13) Uani 1 1 d . . . . .
N4 N 0.52163(16) 0.34357(14) 0.21767(17) 0.0461(8) Uani 1 1 d . . . . .
O6 O 0.27305(17) 0.44107(15) 0.42240(18) 0.0713(9) Uani 1 1 d . . . . .
C76 C 0.84099(17) 0.27778(14) 0.22677(16) 0.0304(8) Uani 1 1 d . . . . .
F19A F 0.1985(9) 0.3968(8) 0.1502(9) 0.088(6) Uani 0.51(2) 1 d . . P A 1
F32 F 0.8472(2) 0.24570(16) 0.48175(15) 0.1090(13) Uani 1 1 d . . . . .
C71 C 0.77645(17) 0.29310(14) 0.19226(16) 0.0298(8) Uani 1 1 d . . . . .
C81 C 0.70753(17) 0.34837(15) 0.09812(17) 0.0312(8) Uani 1 1 d . . . . .
C72 C 0.77138(17) 0.33575(14) 0.14268(16) 0.0287(7) Uani 1 1 d . . . . .
C3 C 0.66825(18) 0.25071(14) 0.21920(16) 0.0311(8) Uani 1 1 d . . . . .
F24 F 0.5842(2) -0.11949(13) 0.0792(2) 0.1276(16) Uani 1 1 d . . . . .
C91 C 0.85159(17) 0.23291(14) 0.27835(16) 0.0303(8) Uani 1 1 d . . . . .
C1 C 0.58474(17) 0.22850(14) 0.32475(19) 0.0334(8) Uani 1 1 d . . . . .
C31 C 0.54705(17) 0.13048(15) 0.44854(17) 0.0335(8) Uani 1 1 d . . . . .
F8 F 0.50432(16) 0.0235(2) 0.25859(16) 0.1380(19) Uani 1 1 d . . . . .
C75 C 0.89771(18) 0.30640(15) 0.21367(17) 0.0338(8) Uani 1 1 d . . . . .
H75 H 0.941032 0.295913 0.236013 0.041 Uiso 1 1 calc R U . . .
C82 C 0.66222(17) 0.30410(15) 0.07385(17) 0.0320(8) Uani 1 1 d . . . . .
H82 H 0.669066 0.265601 0.090381 0.038 Uiso 1 1 calc R U . . .
C51 C 0.33818(17) 0.23132(15) 0.15184(17) 0.0332(8) Uani 1 1 d . . . . .
C42 C 0.34686(17) 0.17756(15) 0.11556(16) 0.0334(8) Uani 1 1 d . . . . .
C74 C 0.89026(17) 0.34990(15) 0.16813(18) 0.0345(8) Uani 1 1 d . . . . .
C86 C 0.69437(18) 0.40511(15) 0.07338(17) 0.0331(8) Uani 1 1 d . . . . .
H86 H 0.724011 0.435997 0.089225 0.040 Uiso 1 1 calc R U . . .
C73 C 0.82908(18) 0.36480(15) 0.13271(17) 0.0346(8) Uani 1 1 d . . . . .
H73 H 0.825957 0.394915 0.101365 0.042 Uiso 1 1 calc R U . . .
C2 C 0.51552(19) 0.19366(15) 0.18781(18) 0.0335(8) Uani 1 1 d . . . . .
F29 F 1.01816(15) 0.12053(13) 0.3039(3) 0.1270(17) Uani 1 1 d . . . . .
C83 C 0.60743(18) 0.31610(15) 0.02584(17) 0.0352(8) Uani 1 1 d . . . . .
C11 C 0.56426(18) 0.23929(15) 0.44027(17) 0.0340(8) Uani 1 1 d . . . . .
C16 C 0.54929(17) 0.19027(15) 0.47632(17) 0.0339(8) Uani 1 1 d . . . . .
C46 C 0.41384(18) 0.09473(15) 0.08821(16) 0.0344(8) Uani 1 1 d . . . . .
C5 C 0.62710(18) 0.14921(17) 0.25015(17) 0.0365(8) Uani 1 1 d . . . . .
C12 C 0.56360(18) 0.29614(15) 0.46702(18) 0.0367(8) Uani 1 1 d . . . . .
C45 C 0.35548(19) 0.07073(16) 0.05285(18) 0.0399(9) Uani 1 1 d . . . . .
H45 H 0.356936 0.033779 0.032761 0.048 Uiso 1 1 calc R U . . .
C41 C 0.40978(18) 0.14912(15) 0.11994(17) 0.0346(8) Uani 1 1 d . . . . .
C95 C 0.91375(18) 0.14902(15) 0.32648(18) 0.0361(9) Uani 1 1 d . . . . .
C40 C 0.49854(19) 0.39070(15) 0.17354(19) 0.0388(9) Uani 1 1 d . . . . .
C21 C 0.57891(18) 0.34838(15) 0.43022(18) 0.0359(8) Uani 1 1 d . . . . .
C22 C 0.53764(19) 0.39689(15) 0.42551(17) 0.0358(8) Uani 1 1 d . . . . .
H22 H 0.499296 0.396539 0.445528 0.043 Uiso 1 1 calc R U . . .
C26 C 0.63551(18) 0.35028(15) 0.40104(18) 0.0375(9) Uani 1 1 d . . . . .
H26 H 0.663959 0.317176 0.403029 0.045 Uiso 1 1 calc R U . . .
C33 C 0.50899(18) 0.06223(16) 0.36275(18) 0.0368(8) Uani 1 1 d . . . . .
C32 C 0.51324(17) 0.11867(16) 0.38594(17) 0.0355(8) Uani 1 1 d . . . . .
H32 H 0.493126 0.149600 0.359280 0.043 Uiso 1 1 calc R U . . .
F16 F 0.4261(2) 0.3361(2) 0.33210(15) 0.1390(19) Uani 1 1 d . . . . .
C52 C 0.36818(17) 0.23862(15) 0.21675(17) 0.0343(8) Uani 1 1 d . . . . .
H52 H 0.399063 0.210349 0.237297 0.041 Uiso 1 1 calc R U . . .
C23 C 0.55180(18) 0.44631(15) 0.39163(18) 0.0361(8) Uani 1 1 d . . . . .
C96 C 0.89829(17) 0.18878(15) 0.27598(17) 0.0342(8) Uani 1 1 d . . . . .
H96 H 0.919776 0.185786 0.239629 0.041 Uiso 1 1 calc R U . . .
C85 C 0.63893(18) 0.41645(15) 0.02636(18) 0.0362(8) Uani 1 1 d . . . . .
C35 C 0.57218(18) 0.02757(15) 0.46133(18) 0.0361(8) Uani 1 1 d . . . . .
C10 C 0.69744(18) 0.05968(16) 0.28893(19) 0.0387(9) Uani 1 1 d . . . . .
C36 C 0.57634(18) 0.08391(15) 0.48618(18) 0.0362(8) Uani 1 1 d . . . . .
H36 H 0.599217 0.090769 0.528990 0.043 Uiso 1 1 calc R U . . .
C43 C 0.29044(19) 0.15288(17) 0.07681(18) 0.0392(9) Uani 1 1 d . . . . .
H43 H 0.248444 0.172325 0.071108 0.047 Uiso 1 1 calc R U . . .
F36 F 0.5610(4) 0.4901(3) -0.0082(5) 0.070(2) Uani 0.570(16) 1 d . . P B 1
C25 C 0.65037(19) 0.40007(16) 0.36928(19) 0.0392(9) Uani 1 1 d . . . . .
C56 C 0.29429(18) 0.27500(16) 0.12297(19) 0.0394(9) Uani 1 1 d . . . . .
H56 H 0.273388 0.271205 0.079042 0.047 Uiso 1 1 calc R U . . .
C34 C 0.53872(19) 0.01583(16) 0.39984(18) 0.0392(9) Uani 1 1 d . . . . .
H34 H 0.536012 -0.022773 0.383225 0.047 Uiso 1 1 calc R U . . .
C4 C 0.54958(18) 0.29776(17) 0.22535(18) 0.0380(9) Uani 1 1 d . . . . .
C44 C 0.29634(19) 0.10010(18) 0.04700(18) 0.0424(9) Uani 1 1 d . . . . .
C53 C 0.35295(18) 0.28704(17) 0.25123(19) 0.0402(9) Uani 1 1 d . . . . .
C84 C 0.59489(19) 0.37240(16) 0.00177(18) 0.0370(8) Uani 1 1 d . . . . .
H84 H 0.557025 0.380395 -0.030728 0.044 Uiso 1 1 calc R U . . .
C61 C 0.47831(18) 0.06327(16) 0.09046(17) 0.0364(8) Uani 1 1 d . . . . .
C88 C 0.6272(2) 0.47753(17) 0.0005(2) 0.0468(10) Uani 1 1 d . . . . .
C24 C 0.60828(19) 0.44840(16) 0.36365(18) 0.0381(9) Uani 1 1 d . . . . .
H24 H 0.618173 0.482169 0.341017 0.046 Uiso 1 1 calc R U . . .
C94 C 0.88477(19) 0.15337(16) 0.38024(18) 0.0407(9) Uani 1 1 d . . . . .
H94 H 0.896133 0.126721 0.415012 0.049 Uiso 1 1 calc R U . . .
C27 C 0.5040(2) 0.49649(16) 0.38559(19) 0.0427(9) Uani 1 1 d . . . . .
C15 C 0.5350(2) 0.19872(17) 0.53798(19) 0.0430(9) Uani 1 1 d . . . . .
H15 H 0.525667 0.166296 0.562999 0.052 Uiso 1 1 calc R U . . .
C38 C 0.6085(2) -0.02088(17) 0.5013(2) 0.0448(10) Uani 1 1 d . . . . .
C63 C 0.5391(2) -0.02808(16) 0.09707(18) 0.0418(9) Uani 1 1 d . . . . .
C66 C 0.53646(19) 0.09216(17) 0.08235(17) 0.0388(9) Uani 1 1 d . . . . .
H66 H 0.536129 0.133349 0.077549 0.047 Uiso 1 1 calc R U . . .
C62 C 0.4806(2) 0.00282(16) 0.09796(18) 0.0406(9) Uani 1 1 d . . . . .
H62 H 0.441317 -0.017521 0.103783 0.049 Uiso 1 1 calc R U . . .
C14 C 0.5344(2) 0.25418(17) 0.56217(19) 0.0459(10) Uani 1 1 d . . . . .
C93 C 0.8382(2) 0.19779(16) 0.38284(18) 0.0402(9) Uani 1 1 d . . . . .
C13 C 0.5472(2) 0.30254(17) 0.52756(19) 0.0436(9) Uani 1 1 d . . . . .
H13 H 0.544877 0.340382 0.545337 0.052 Uiso 1 1 calc R U . . .
C64 C 0.5970(2) 0.00078(17) 0.08927(19) 0.0439(9) Uani 1 1 d . . . . .
H64 H 0.637424 -0.020198 0.089391 0.053 Uiso 1 1 calc R U . . .
C55 C 0.28114(19) 0.32321(16) 0.1574(2) 0.0429(9) Uani 1 1 d . . . . .
C65 C 0.5951(2) 0.06110(17) 0.08123(19) 0.0427(9) Uani 1 1 d . . . . .
C92 C 0.82060(19) 0.23596(15) 0.33214(18) 0.0371(9) Uani 1 1 d . . . . .
H92 H 0.787113 0.264572 0.333842 0.045 Uiso 1 1 calc R U . . .
O1 O 0.3327(2) 0.36160(19) 0.5097(2) 0.1065(15) Uani 1 1 d . . . . .
C87 C 0.5634(2) 0.26631(17) -0.00237(19) 0.0437(10) Uani 1 1 d . . . . .
F35 F 0.6565(7) 0.5168(3) 0.0348(6) 0.102(6) Uani 0.570(16) 1 d . . P B 1
C54 C 0.30958(19) 0.32999(18) 0.2217(2) 0.0461(10) Uani 1 1 d . . . . .
H54 H 0.299722 0.363238 0.245215 0.055 Uiso 1 1 calc R U . . .
C98 C 0.9620(2) 0.10116(17) 0.3197(2) 0.0491(10) Uani 1 1 d . . . . .
C37 C 0.4695(2) 0.04883(18) 0.2966(2) 0.0479(10) Uani 1 1 d . . . . .
C19 C 0.6699(2) -0.00143(16) 0.2719(2) 0.0487(10) Uani 1 1 d . . . . .
H19A H 0.629021 -0.007230 0.289712 0.073 Uiso 1 1 calc R U . . .
H19B H 0.703447 -0.030495 0.290118 0.073 Uiso 1 1 calc R U . . .
H19C H 0.659601 -0.005784 0.224864 0.073 Uiso 1 1 calc R U . . .
C48 C 0.4570(2) 0.43259(18) 0.2062(2) 0.0504(10) Uani 1 1 d . . . . .
H48A H 0.484839 0.448676 0.245125 0.076 Uiso 1 1 calc R U . . .
H48B H 0.418881 0.411661 0.218052 0.076 Uiso 1 1 calc R U . . .
H48C H 0.440495 0.464384 0.176480 0.076 Uiso 1 1 calc R U . . .
C67 C 0.5408(2) -0.09249(18) 0.1079(2) 0.0525(11) Uani 1 1 d . . . . .
C57 C 0.3830(2) 0.29371(19) 0.3208(2) 0.0491(10) Uani 1 1 d . . . . .
C28 C 0.7121(2) 0.40258(17) 0.3404(2) 0.0479(10) Uani 1 1 d . . . . .
C68 C 0.6561(2) 0.0924(2) 0.0690(2) 0.0526(11) Uani 1 1 d . . . . .
C47 C 0.5600(2) 0.42246(18) 0.1589(2) 0.0552(11) Uani 1 1 d . . . . .
H47A H 0.545774 0.454014 0.128081 0.083 Uiso 1 1 calc R U . . .
H47B H 0.588255 0.394992 0.140280 0.083 Uiso 1 1 calc R U . . .
H47C H 0.585532 0.438810 0.198847 0.083 Uiso 1 1 calc R U . . .
C102 C 0.1529(3) 0.0530(5) 0.2488(5) 0.035(3) Uani 0.5 1 d G . P C 1
H102 H 0.108284 0.039586 0.235252 0.042 Uiso 0.5 1 calc R U P C 1
C103 C 0.1934(4) 0.0278(4) 0.3020(5) 0.047(3) Uani 0.5 1 d G . P C 1
H103 H 0.176546 -0.002828 0.324736 0.056 Uiso 0.5 1 calc R U P C 1
C104 C 0.2587(3) 0.0475(4) 0.3218(4) 0.048(2) Uani 0.5 1 d G . P C 1
H104 H 0.286414 0.030322 0.358109 0.058 Uiso 0.5 1 calc R U P C 1
C105 C 0.2834(2) 0.0924(3) 0.2885(4) 0.046(2) Uani 0.5 1 d G . P C 1
H105 H 0.328021 0.105884 0.301999 0.055 Uiso 0.5 1 calc R U P C 1
C106 C 0.2429(3) 0.1176(3) 0.2353(3) 0.039(2) Uani 0.5 1 d G . P C 1
H106 H 0.259760 0.148298 0.212516 0.047 Uiso 0.5 1 calc R U P C 1
C101 C 0.1776(3) 0.0979(3) 0.2155(3) 0.036(2) Uani 0.5 1 d G . P C 1
C17 C 0.7634(2) 0.0676(2) 0.2655(2) 0.0580(12) Uani 1 1 d . . . . .
H17A H 0.757103 0.058530 0.219370 0.087 Uiso 1 1 calc R U . . .
H17B H 0.797113 0.041428 0.289466 0.087 Uiso 1 1 calc R U . . .
H17C H 0.778413 0.108117 0.272555 0.087 Uiso 1 1 calc R U . . .
C49 C 0.4567(2) 0.36519(19) 0.1128(2) 0.0547(11) Uani 1 1 d . . . . .
H49A H 0.418040 0.344645 0.123964 0.082 Uiso 1 1 calc R U . . .
H49B H 0.484061 0.337782 0.093026 0.082 Uiso 1 1 calc R U . . .
H49C H 0.441157 0.396663 0.082354 0.082 Uiso 1 1 calc R U . . .
C97 C 0.8111(3) 0.20641(19) 0.4434(2) 0.0555(12) Uani 1 1 d . . . . .
C58 C 0.2360(3) 0.3702(2) 0.1231(3) 0.0618(13) Uani 1 1 d . . . . .
C18 C 0.7052(2) 0.0719(2) 0.3611(2) 0.0604(12) Uani 1 1 d . . . . .
H18A H 0.722211 0.111598 0.370169 0.091 Uiso 1 1 calc R U . . .
H18B H 0.736824 0.043932 0.385089 0.091 Uiso 1 1 calc R U . . .
H18C H 0.661601 0.067997 0.374466 0.091 Uiso 1 1 calc R U . . .
C125 C 0.1576(3) 0.1914(2) 0.3487(2) 0.0677(14) Uani 1 1 d . . . . .
H12A H 0.123385 0.195173 0.376526 0.081 Uiso 1 1 calc R U . . .
H12B H 0.159469 0.150105 0.335542 0.081 Uiso 1 1 calc R U . . .
F34 F 0.6373(7) 0.4804(3) -0.0601(4) 0.086(4) Uani 0.570(16) 1 d . . P B 1
C127 C 0.1192(2) 0.3262(2) 0.2565(2) 0.0619(12) Uani 1 1 d . . . . .
H12C H 0.074627 0.317506 0.230367 0.074 Uiso 1 1 calc R U . . .
H12D H 0.153313 0.320144 0.229066 0.074 Uiso 1 1 calc R U . . .
C124 C 0.2485(3) 0.1692(2) 0.4323(3) 0.0754(16) Uani 1 1 d . . . . .
H12E H 0.255701 0.130957 0.412855 0.090 Uiso 1 1 calc R U . . .
H12F H 0.216733 0.163631 0.462382 0.090 Uiso 1 1 calc R U . . .
C126 C 0.1398(3) 0.2293(2) 0.2906(2) 0.0674(14) Uani 1 1 d . . . . .
H12G H 0.175554 0.227345 0.264401 0.081 Uiso 1 1 calc R U . . .
H12H H 0.097551 0.215414 0.263757 0.081 Uiso 1 1 calc R U . . .
F20A F 0.2002(6) 0.3497(3) 0.0619(7) 0.076(4) Uani 0.51(2) 1 d . . P A 1
C129 C 0.1968(3) 0.4592(2) 0.3259(3) 0.0718(15) Uani 1 1 d . . . . .
H129 H 0.164271 0.488595 0.312539 0.086 Uiso 1 1 calc R U . . .
C130 C 0.2645(3) 0.4699(2) 0.3636(3) 0.0760(15) Uani 1 1 d . . . . .
H130 H 0.297707 0.493388 0.349526 0.091 Uiso 1 1 calc R U . . .
C131 C 0.3349(3) 0.4510(2) 0.4633(3) 0.0751(15) Uani 1 1 d . . . . .
H13A H 0.338999 0.493042 0.473866 0.090 Uiso 1 1 calc R U . . .
H13B H 0.371522 0.440543 0.440175 0.090 Uiso 1 1 calc R U . . .
C123 C 0.3134(3) 0.1922(3) 0.4681(3) 0.0805(18) Uani 1 1 d . . . . .
H12I H 0.334979 0.162828 0.499484 0.097 Uiso 1 1 calc R U . . .
H12J H 0.343923 0.200624 0.437521 0.097 Uiso 1 1 calc R U . . .
C128 C 0.1211(3) 0.3875(2) 0.2786(3) 0.0754(15) Uani 1 1 d . . . . .
H12K H 0.109407 0.413862 0.241019 0.090 Uiso 1 1 calc R U . . .
H12L H 0.088061 0.393449 0.307288 0.090 Uiso 1 1 calc R U . . .
C122 C 0.3599(3) 0.2665(3) 0.5401(4) 0.107(3) Uani 1 1 d . . . . .
H12M H 0.395953 0.269868 0.514326 0.129 Uiso 1 1 calc R U . . .
H12N H 0.375236 0.239496 0.576361 0.129 Uiso 1 1 calc R U . . .
C132 C 0.3425(3) 0.4181(3) 0.5223(3) 0.097(2) Uani 1 1 d . . . . .
H132 H 0.353043 0.434407 0.564306 0.116 Uiso 1 1 calc R U . . .
C121 C 0.3465(4) 0.3238(3) 0.5653(3) 0.125(3) Uani 1 1 d . . . . .
H12O H 0.307436 0.322035 0.587428 0.150 Uiso 1 1 calc R U . . .
H12P H 0.385838 0.337912 0.596266 0.150 Uiso 1 1 calc R U . . .
C107 C 0.1324(4) 0.1230(3) 0.1579(4) 0.0438(18) Uani 0.5 1 d . . P C 1
H10A H 0.134131 0.098643 0.120002 0.066 Uiso 0.5 1 calc R U P C 1
H10B H 0.147025 0.162642 0.149948 0.066 Uiso 0.5 1 calc R U P C 1
H10C H 0.086303 0.124152 0.165927 0.066 Uiso 0.5 1 calc R U P C 1
F35A F 0.6833(5) 0.5003(4) -0.0164(10) 0.089(6) Uani 0.430(16) 1 d . . P B 2
F36A F 0.6207(10) 0.5152(5) 0.0479(6) 0.099(6) Uani 0.430(16) 1 d . . P B 2
F34A F 0.5788(9) 0.4856(4) -0.0438(9) 0.105(8) Uani 0.430(16) 1 d . . P B 2
F20B F 0.2545(11) 0.3979(9) 0.0883(10) 0.104(7) Uani 0.49(2) 1 d . . P A 2
F21B F 0.2203(9) 0.4096(8) 0.1715(8) 0.074(4) Uani 0.49(2) 1 d . . P A 2
F19B F 0.1741(6) 0.3470(3) 0.1056(12) 0.100(7) Uani 0.49(2) 1 d . . P A 2
C112 C 0.2046(6) 0.1234(4) 0.2033(5) 0.078(3) Uani 0.5 1 d G . P D 2
H112 H 0.206435 0.152642 0.171800 0.094 Uiso 0.5 1 calc R U P D 2
C111 C 0.1439(5) 0.0969(5) 0.2074(5) 0.069(3) Uani 0.5 1 d G . P D 2
H111 H 0.104286 0.107984 0.178683 0.082 Uiso 0.5 1 calc R U P D 2
C116 C 0.1412(5) 0.0541(6) 0.2536(7) 0.074(5) Uani 0.5 1 d G . P D 2
H116 H 0.099746 0.035927 0.256386 0.088 Uiso 0.5 1 calc R U P D 2
C115 C 0.1992(6) 0.0378(6) 0.2957(7) 0.073(5) Uani 0.5 1 d G . P D 2
H115 H 0.197355 0.008528 0.327208 0.088 Uiso 0.5 1 calc R U P D 2
C114 C 0.2599(4) 0.0643(5) 0.2916(6) 0.083(4) Uani 0.5 1 d G . P D 2
H114 H 0.299505 0.053185 0.320327 0.100 Uiso 0.5 1 calc R U P D 2
C113 C 0.2626(4) 0.1071(4) 0.2454(6) 0.084(5) Uani 0.5 1 d G . P D 2
H113 H 0.304046 0.125242 0.242624 0.101 Uiso 0.5 1 calc R U P D 2

loop_
_atom_site_aniso_label
_atom_site_aniso_U_11
_atom_site_aniso_U_22
_atom_site_aniso_U_33
_atom_site_aniso_U_23
_atom_site_aniso_U_13
_atom_site_aniso_U_12
Mn1 0.0275(3) 0.0299(3) 0.0338(3) 0.0045(2) 0.0073(2) 0.0009(2)
K1 0.0635(6) 0.0433(5) 0.0502(6) 0.0029(4) 0.0075(5) 0.0019(4)
F3 0.0364(12) 0.0461(12) 0.0609(15) 0.0111(11) 0.0093(10) -0.0101(10)
F15 0.0581(14) 0.0464(13) 0.0559(15) 0.0155(11) 0.0226(12) 0.0106(11)
F5 0.0435(13) 0.0522(13) 0.0590(15) 0.0102(11) 0.0134(11) 0.0115(10)
F38 0.0584(15) 0.0516(14) 0.0670(17) -0.0208(12) 0.0017(13) -0.0057(12)
F2 0.0484(14) 0.0622(15) 0.0548(15) -0.0080(12) -0.0122(11) -0.0076(11)
F6 0.0588(15) 0.0361(13) 0.0881(19) 0.0181(12) 0.0165(13) 0.0047(11)
F28 0.0712(17) 0.0632(16) 0.0535(15) -0.0106(12) 0.0044(13) 0.0295(13)
F39 0.0655(16) 0.0526(14) 0.0545(15) 0.0065(11) 0.0095(12) -0.0202(12)
F1 0.104(2) 0.0496(14) 0.0400(14) 0.0013(11) 0.0299(14) 0.0041(13)
F37 0.0593(16) 0.0550(14) 0.0656(16) 0.0177(12) -0.0285(13) -0.0124(12)
F9 0.0705(17) 0.0626(16) 0.0639(17) 0.0028(13) -0.0091(14) -0.0286(14)
F14 0.098(2) 0.0554(15) 0.0464(15) 0.0040(12) 0.0284(14) 0.0265(14)
F11 0.0480(14) 0.0418(13) 0.114(2) -0.0055(13) 0.0349(15) -0.0132(11)
F4 0.097(2) 0.0653(16) 0.0458(15) 0.0160(12) 0.0234(14) 0.0377(15)
F13 0.0412(14) 0.0590(15) 0.100(2) 0.0118(14) 0.0123(14) 0.0059(12)
F25 0.0599(16) 0.0658(17) 0.089(2) -0.0067(14) 0.0325(15) -0.0165(13)
F27 0.0716(18) 0.0802(18) 0.0590(17) 0.0065(13) 0.0371(14) -0.0068(14)
F33 0.109(2) 0.0721(17) 0.0440(15) 0.0208(13) 0.0271(15) 0.0079(16)
F18 0.0659(17) 0.117(2) 0.0513(16) 0.0020(15) 0.0278(14) 0.0279(16)
F30 0.098(2) 0.0542(15) 0.0620(17) -0.0010(13) -0.0243(15) 0.0342(15)
N3 0.0333(17) 0.0335(16) 0.0382(17) 0.0060(13) 0.0140(14) 0.0023(13)
F31 0.096(2) 0.135(3) 0.0576(18) 0.0317(18) 0.0449(17) 0.053(2)
F23 0.092(2) 0.0412(15) 0.119(3) -0.0010(15) -0.0089(19) -0.0045(15)
O4 0.063(2) 0.0526(17) 0.0584(19) 0.0007(14) 0.0190(16) -0.0032(14)
F26 0.0418(15) 0.102(2) 0.124(3) 0.064(2) 0.0204(16) 0.0103(15)
N1 0.0377(18) 0.0346(17) 0.042(2) -0.0006(14) 0.0103(15) -0.0022(13)
N2 0.0313(17) 0.0389(17) 0.0397(18) 0.0014(14) 0.0034(15) -0.0009(14)
F7 0.142(3) 0.0617(18) 0.0641(18) 0.0180(14) -0.0496(19) -0.0336(18)
F17 0.102(2) 0.140(3) 0.0446(16) -0.0235(17) -0.0140(15) 0.071(2)
F21A 0.063(7) 0.045(4) 0.058(5) 0.021(3) 0.026(4) 0.006(4)
O3 0.088(2) 0.0465(17) 0.061(2) 0.0079(15) 0.0293(18) 0.0030(16)
F12 0.0547(17) 0.0659(18) 0.188(4) 0.036(2) 0.061(2) 0.0161(14)
N5 0.045(2) 0.0340(18) 0.057(2) 0.0010(15) 0.0015(16) 0.0053(15)
F10 0.0688(19) 0.163(3) 0.090(2) -0.058(2) 0.0504(18) -0.047(2)
O5 0.069(2) 0.0556(19) 0.073(2) 0.0092(16) 0.0093(18) 0.0061(16)
O2 0.063(2) 0.067(2) 0.085(3) 0.0326(19) 0.0082(19) 0.0018(17)
F22 0.189(4) 0.0540(17) 0.066(2) 0.0243(15) -0.025(2) -0.013(2)
N4 0.0453(19) 0.0342(18) 0.060(2) 0.0116(15) 0.0129(17) 0.0086(15)
O6 0.059(2) 0.077(2) 0.081(3) 0.0025(19) 0.0222(18) -0.0157(17)
C76 0.0301(19) 0.0299(17) 0.0320(19) -0.0030(14) 0.0077(15) 0.0005(15)
F19A 0.083(9) 0.104(12) 0.092(10) 0.048(9) 0.057(8) 0.060(8)
F32 0.166(4) 0.111(3) 0.063(2) -0.0440(19) 0.054(2) -0.058(3)
C71 0.033(2) 0.0263(17) 0.0310(19) -0.0011(14) 0.0086(15) 0.0015(14)
C81 0.0310(19) 0.0321(18) 0.0315(19) 0.0002(15) 0.0084(15) 0.0015(15)
C72 0.0300(19) 0.0286(17) 0.0276(18) -0.0014(14) 0.0059(15) 0.0015(14)
C3 0.038(2) 0.0291(17) 0.0263(19) 0.0036(14) 0.0067(16) 0.0068(16)
F24 0.147(3) 0.0520(18) 0.216(5) 0.021(2) 0.120(3) 0.033(2)
C91 0.0312(19) 0.0276(17) 0.0301(19) 0.0008(14) -0.0001(15) -0.0005(14)
C1 0.0286(19) 0.0255(17) 0.046(2) 0.0017(16) 0.0074(16) 0.0002(14)
C31 0.0305(19) 0.0344(19) 0.037(2) 0.0034(15) 0.0088(16) -0.0013(15)
F8 0.061(2) 0.286(6) 0.062(2) -0.077(3) -0.0001(16) 0.019(3)
C75 0.0312(19) 0.0344(19) 0.035(2) -0.0015(15) 0.0029(16) 0.0016(15)
C82 0.0335(19) 0.0290(18) 0.034(2) 0.0044(15) 0.0063(16) 0.0015(15)
C51 0.0279(18) 0.0371(19) 0.036(2) 0.0034(16) 0.0095(15) -0.0024(15)
C42 0.032(2) 0.041(2) 0.0269(19) 0.0054(15) 0.0038(15) -0.0006(16)
C74 0.0282(19) 0.0364(19) 0.040(2) -0.0019(16) 0.0097(16) -0.0076(15)
C86 0.035(2) 0.0303(18) 0.035(2) 0.0029(15) 0.0095(16) 0.0004(15)
C73 0.039(2) 0.0325(19) 0.032(2) 0.0041(15) 0.0079(16) -0.0001(16)
C2 0.036(2) 0.0304(18) 0.037(2) 0.0075(15) 0.0155(18) 0.0091(16)
F29 0.0485(17) 0.0614(18) 0.285(6) 0.044(2) 0.067(3) 0.0198(15)
C83 0.033(2) 0.037(2) 0.035(2) 0.0040(16) 0.0039(16) -0.0012(16)
C11 0.0317(19) 0.040(2) 0.031(2) -0.0001(15) 0.0074(16) 0.0013(16)
C16 0.032(2) 0.0338(19) 0.036(2) 0.0036(15) 0.0060(16) 0.0017(15)
C46 0.039(2) 0.039(2) 0.0267(19) 0.0050(15) 0.0087(16) -0.0017(16)
C5 0.032(2) 0.044(2) 0.034(2) -0.0011(16) 0.0071(16) -0.0048(17)
C12 0.035(2) 0.0352(19) 0.039(2) 0.0004(16) 0.0058(17) -0.0004(16)
C45 0.046(2) 0.040(2) 0.033(2) -0.0009(16) 0.0059(17) -0.0020(18)
C41 0.034(2) 0.039(2) 0.031(2) 0.0037(15) 0.0062(16) -0.0031(16)
C95 0.033(2) 0.0315(19) 0.039(2) -0.0003(16) -0.0061(17) -0.0015(15)
C40 0.042(2) 0.0304(19) 0.047(2) 0.0040(16) 0.0159(18) 0.0037(16)
C21 0.038(2) 0.0330(19) 0.036(2) -0.0022(15) 0.0035(17) -0.0044(16)
C22 0.038(2) 0.0362(19) 0.035(2) -0.0020(16) 0.0101(16) -0.0045(16)
C26 0.035(2) 0.0324(19) 0.044(2) -0.0055(16) 0.0041(17) -0.0036(16)
C33 0.035(2) 0.037(2) 0.038(2) -0.0005(16) 0.0055(16) -0.0087(16)
C32 0.0295(19) 0.040(2) 0.036(2) 0.0068(16) 0.0037(16) -0.0029(16)
F16 0.172(4) 0.194(4) 0.0465(18) -0.013(2) 0.007(2) -0.137(4)
C52 0.0303(19) 0.040(2) 0.033(2) 0.0043(16) 0.0054(16) 0.0011(15)
C23 0.037(2) 0.0358(19) 0.037(2) -0.0011(16) 0.0082(17) -0.0024(16)
C96 0.0315(19) 0.037(2) 0.034(2) -0.0002(15) 0.0042(16) -0.0028(16)
C85 0.040(2) 0.0324(19) 0.037(2) 0.0047(16) 0.0081(17) 0.0028(16)
C35 0.036(2) 0.0351(19) 0.039(2) 0.0047(16) 0.0117(17) 0.0028(16)
C10 0.031(2) 0.038(2) 0.046(2) 0.0095(17) 0.0053(17) 0.0034(16)
C36 0.034(2) 0.040(2) 0.035(2) 0.0006(16) 0.0062(16) 0.0009(16)
C43 0.033(2) 0.047(2) 0.036(2) 0.0056(17) 0.0027(17) 0.0003(17)
F36 0.069(4) 0.052(3) 0.087(6) 0.028(4) 0.006(5) 0.022(3)
C25 0.037(2) 0.034(2) 0.047(2) -0.0073(17) 0.0105(18) -0.0057(16)
C56 0.031(2) 0.043(2) 0.044(2) 0.0088(17) 0.0070(17) 0.0016(17)
C34 0.044(2) 0.0322(19) 0.043(2) -0.0038(16) 0.0109(18) -0.0042(17)
C4 0.033(2) 0.043(2) 0.039(2) 0.0012(17) 0.0113(17) -0.0055(17)
C44 0.036(2) 0.052(2) 0.036(2) -0.0003(18) -0.0037(17) -0.0072(18)
C53 0.029(2) 0.050(2) 0.044(2) -0.0025(18) 0.0100(17) -0.0014(17)
C84 0.037(2) 0.041(2) 0.033(2) 0.0075(16) 0.0047(16) 0.0061(17)
C61 0.039(2) 0.041(2) 0.030(2) 0.0019(16) 0.0081(16) 0.0011(17)
C88 0.049(3) 0.039(2) 0.049(3) 0.010(2) 0.002(2) 0.010(2)
C24 0.044(2) 0.0329(19) 0.040(2) -0.0024(16) 0.0120(18) -0.0073(17)
C94 0.046(2) 0.038(2) 0.034(2) 0.0056(16) -0.0019(18) -0.0005(17)
C27 0.051(3) 0.041(2) 0.039(2) 0.0039(18) 0.0142(19) -0.0004(18)
C15 0.049(2) 0.039(2) 0.044(2) 0.0052(17) 0.0130(19) 0.0027(18)
C38 0.054(3) 0.040(2) 0.044(2) 0.0023(18) 0.020(2) 0.0079(19)
C63 0.052(2) 0.040(2) 0.035(2) 0.0059(17) 0.0130(18) 0.0051(18)
C66 0.045(2) 0.041(2) 0.032(2) 0.0070(16) 0.0126(17) 0.0026(17)
C62 0.044(2) 0.042(2) 0.038(2) 0.0046(17) 0.0136(18) -0.0005(18)
C14 0.057(3) 0.045(2) 0.039(2) 0.0006(18) 0.0166(19) 0.0053(19)
C93 0.051(2) 0.037(2) 0.032(2) 0.0007(16) 0.0067(18) -0.0029(18)
C13 0.056(3) 0.037(2) 0.040(2) -0.0021(17) 0.0130(19) 0.0033(18)
C64 0.047(2) 0.049(2) 0.039(2) 0.0048(18) 0.0159(19) 0.0082(19)
C55 0.032(2) 0.038(2) 0.060(3) 0.0054(19) 0.0101(19) 0.0037(16)
C65 0.044(2) 0.051(2) 0.036(2) 0.0048(18) 0.0157(18) 0.0043(18)
C92 0.042(2) 0.0328(19) 0.037(2) -0.0005(16) 0.0097(17) 0.0009(16)
O1 0.138(4) 0.084(3) 0.080(3) 0.011(2) -0.030(3) -0.032(3)
C87 0.042(2) 0.042(2) 0.042(2) 0.0110(18) -0.0036(19) -0.0009(18)
F35 0.123(10) 0.031(3) 0.113(10) 0.009(5) -0.084(8) -0.009(5)
C54 0.034(2) 0.045(2) 0.062(3) -0.0052(19) 0.014(2) -0.0008(18)
C98 0.045(2) 0.040(2) 0.059(3) 0.010(2) 0.003(2) 0.0045(19)
C37 0.046(2) 0.050(2) 0.047(3) -0.005(2) 0.004(2) -0.012(2)
C19 0.047(2) 0.035(2) 0.065(3) 0.0079(19) 0.013(2) -0.0003(18)
C48 0.049(3) 0.046(2) 0.059(3) 0.004(2) 0.019(2) 0.0124(19)
C67 0.055(3) 0.043(2) 0.061(3) 0.007(2) 0.014(2) 0.005(2)
C57 0.050(3) 0.055(3) 0.045(2) -0.007(2) 0.017(2) -0.004(2)
C28 0.040(2) 0.037(2) 0.072(3) -0.007(2) 0.023(2) -0.0087(19)
C68 0.049(3) 0.059(3) 0.056(3) 0.019(2) 0.024(2) 0.013(2)
C47 0.056(3) 0.044(2) 0.072(3) 0.000(2) 0.028(2) -0.005(2)
C102 0.033(4) 0.034(6) 0.039(6) -0.001(5) 0.005(4) -0.011(4)
C103 0.046(6) 0.042(6) 0.049(7) -0.002(5) 0.003(5) -0.003(5)
C104 0.045(5) 0.045(5) 0.054(6) -0.004(4) 0.006(4) -0.001(4)
C105 0.035(5) 0.064(6) 0.039(5) -0.006(4) 0.007(4) -0.008(4)
C106 0.027(4) 0.054(6) 0.037(5) -0.008(4) 0.009(4) -0.011(4)
C101 0.024(5) 0.047(5) 0.037(5) -0.001(3) 0.008(4) -0.012(4)
C17 0.042(2) 0.054(3) 0.082(3) -0.008(2) 0.020(2) -0.005(2)
C49 0.062(3) 0.048(2) 0.054(3) -0.001(2) 0.011(2) -0.001(2)
C97 0.082(4) 0.050(3) 0.037(2) -0.001(2) 0.017(2) 0.000(2)
C58 0.046(3) 0.048(3) 0.087(4) 0.003(3) 0.002(3) 0.004(2)
C18 0.058(3) 0.073(3) 0.047(3) 0.005(2) 0.002(2) -0.005(2)
C125 0.100(4) 0.046(3) 0.062(3) -0.005(2) 0.028(3) -0.013(3)
F34 0.137(10) 0.058(4) 0.076(5) 0.039(3) 0.051(7) 0.023(5)
C127 0.051(3) 0.068(3) 0.064(3) 0.014(2) 0.003(2) 0.005(2)
C124 0.123(5) 0.045(3) 0.067(3) 0.015(2) 0.040(3) 0.023(3)
C126 0.092(4) 0.052(3) 0.064(3) -0.009(2) 0.026(3) -0.014(3)
F20A 0.059(5) 0.056(4) 0.097(8) 0.005(4) -0.026(5) 0.013(3)
C129 0.063(3) 0.047(3) 0.109(4) 0.015(3) 0.022(3) 0.003(2)
C130 0.086(4) 0.057(3) 0.087(4) 0.012(3) 0.022(3) -0.010(3)
C131 0.060(3) 0.066(3) 0.100(5) -0.016(3) 0.016(3) -0.008(3)
C123 0.078(4) 0.085(4) 0.087(4) 0.046(3) 0.037(3) 0.032(3)
C128 0.062(3) 0.066(3) 0.093(4) 0.014(3) 0.001(3) 0.016(3)
C122 0.072(4) 0.118(6) 0.114(5) 0.073(5) -0.028(4) -0.025(4)
C132 0.089(4) 0.121(6) 0.082(4) -0.015(4) 0.017(3) -0.043(4)
C121 0.153(7) 0.103(6) 0.091(5) 0.029(4) -0.054(5) -0.027(5)
C107 0.048(5) 0.040(4) 0.042(5) 0.007(3) 0.005(4) -0.004(4)
F35A 0.068(7) 0.051(5) 0.159(14) 0.053(7) 0.051(8) 0.012(4)
F36A 0.196(16) 0.028(4) 0.090(8) 0.005(4) 0.069(11) 0.025(8)
F34A 0.129(14) 0.045(5) 0.103(13) 0.027(7) -0.085(11) -0.024(7)
F20B 0.092(13) 0.110(14) 0.130(11) 0.082(10) 0.076(10) 0.058(10)
F21B 0.089(9) 0.060(5) 0.074(7) 0.008(5) 0.014(5) 0.038(5)
F19B 0.055(6) 0.055(4) 0.167(16) 0.021(6) -0.044(8) 0.001(3)
C112 0.085(8) 0.070(8) 0.094(9) -0.002(6) 0.055(7) -0.010(6)
C111 0.071(7) 0.062(7) 0.079(8) -0.017(6) 0.030(7) -0.010(7)
C116 0.082(7) 0.075(11) 0.070(10) -0.008(7) 0.030(7) -0.018(8)
C115 0.081(8) 0.059(8) 0.085(12) -0.007(7) 0.032(8) -0.013(7)
C114 0.068(7) 0.074(9) 0.122(13) 0.001(8) 0.053(8) 0.001(6)
C113 0.068(7) 0.065(8) 0.131(14) -0.001(8) 0.048(7) -0.011(7)

loop_
_atom_type_symbol
_atom_type_description
_atom_type_scat_dispersion_real
_atom_type_scat_dispersion_imag
_atom_type_scat_source
C C 0.0181 0.0091 'International Tables Vol C Tables 4.2.6.8 and 6.1.1.4'
H H 0.0000 0.0000 'International Tables Vol C Tables 4.2.6.8 and 6.1.1.4'
F F 0.0727 0.0534 'International Tables Vol C Tables 4.2.6.8 and 6.1.1.4'
K K 0.3868 1.0657 'International Tables Vol C Tables 4.2.6.8 and 6.1.1.4'
Mn Mn -0.5299 2.8052 'International Tables Vol C Tables 4.2.6.8 and 6.1.1.4'
N N 0.0311 0.0180 'International Tables Vol C Tables 4.2.6.8 and 6.1.1.4'
O O 0.0492 0.0322 'International Tables Vol C Tables 4.2.6.8 and 6.1.1.4'

loop_
_geom_angle_atom_site_label_1
_geom_angle_atom_site_label_2
_geom_angle_atom_site_label_3
_geom_angle
_geom_angle_site_symmetry_1
_geom_angle_site_symmetry_3
_geom_angle_publ_flag
C3 Mn1 C5 88.76(15) . . ?
C3 Mn1 C4 91.61(15) . . ?
C1 Mn1 C3 114.76(15) . . ?
C1 Mn1 C2 115.51(15) . . ?
C1 Mn1 C5 91.83(15) . . ?
C1 Mn1 C4 90.65(16) . . ?
C2 Mn1 C3 129.74(15) . . ?
C2 Mn1 C5 89.70(15) . . ?
C2 Mn1 C4 87.84(15) . . ?
C5 Mn1 C4 177.08(17) . . ?
F27 K1 F38 62.75(7) 4_566 4_566 ?
F18 K1 F38 148.78(9) . 4_566 ?
F18 K1 F27 146.96(9) . 4_566 ?
O4 K1 F38 75.01(8) . 4_566 ?
O4 K1 F27 112.41(9) . 4_566 ?
O4 K1 F18 92.22(9) . . ?
O4 K1 O5 59.97(9) . . ?
O4 K1 O2 120.66(10) . . ?
O4 K1 O6 118.89(10) . . ?
O3 K1 F38 77.42(8) . 4_566 ?
O3 K1 F27 139.41(9) . 4_566 ?
O3 K1 F18 71.55(10) . . ?
O3 K1 O4 60.46(10) . . ?
O3 K1 O5 112.23(10) . . ?
O3 K1 O2 60.65(11) . . ?
O3 K1 O6 153.03(10) . . ?
O3 K1 O1 116.38(13) . . ?
O5 K1 F38 114.15(9) . 4_566 ?
O5 K1 F27 91.90(9) . 4_566 ?
O5 K1 F18 81.45(9) . . ?
O5 K1 O2 157.40(11) . . ?
O5 K1 O6 58.99(10) . . ?
O2 K1 F38 86.15(8) . 4_566 ?
O2 K1 F27 106.90(10) . 4_566 ?
O2 K1 F18 75.96(10) . . ?
O2 K1 O6 116.44(11) . . ?
O6 K1 F38 129.47(9) . 4_566 ?
O6 K1 F27 67.41(9) . 4_566 ?
O6 K1 F18 81.69(10) . . ?
O1 K1 F38 116.60(12) . 4_566 ?
O1 K1 F27 77.93(13) . 4_566 ?
O1 K1 F18 75.76(13) . . ?
O1 K1 O4 167.75(13) . . ?
O1 K1 O5 114.81(11) . . ?
O1 K1 O2 59.25(12) . . ?
O1 K1 O6 57.77(11) . . ?
C87 F38 K1 155.2(2) . 4_665 ?
C68 F27 K1 135.6(3) . 4_665 ?
C57 F18 K1 171.7(3) . . ?
C3 N3 C71 170.8(3) . . ?
C127 O4 K1 117.4(3) . . ?
C127 O4 C126 111.6(4) . . ?
C126 O4 K1 115.6(3) . . ?
C1 N1 C11 170.5(4) . . ?
C2 N2 C41 177.3(4) . . ?
C125 O3 K1 112.6(3) . . ?
C124 O3 K1 116.0(3) . . ?
C124 O3 C125 112.2(4) . . ?
C5 N5 C10 151.7(4) . . ?
C129 O5 K1 115.6(3) . . ?
C129 O5 C128 112.5(4) . . ?
C128 O5 K1 110.7(3) . . ?
C123 O2 K1 112.7(3) . . ?
C122 O2 K1 115.7(3) . . ?
C122 O2 C123 112.7(5) . . ?
C4 N4 C40 146.8(4) . . ?
C130 O6 K1 116.1(3) . . ?
C130 O6 C131 115.0(4) . . ?
C131 O6 K1 116.2(3) . . ?
C71 C76 C91 122.9(3) . . ?
C75 C76 C71 119.9(3) . . ?
C75 C76 C91 117.1(3) . . ?
N3 C71 C76 119.3(3) . . ?
N3 C71 C72 121.8(3) . . ?
C72 C71 C76 118.9(3) . . ?
C82 C81 C72 121.9(3) . . ?
C82 C81 C86 117.7(3) . . ?
C86 C81 C72 120.0(3) . . ?
C71 C72 C81 122.5(3) . . ?
C73 C72 C71 119.2(3) . . ?
C73 C72 C81 118.1(3) . . ?
N3 C3 Mn1 177.3(3) . . ?
C96 C91 C76 119.1(3) . . ?
C96 C91 C92 118.4(3) . . ?
C92 C91 C76 122.3(3) . . ?
N1 C1 Mn1 178.3(3) . . ?
C32 C31 C16 121.6(3) . . ?
C36 C31 C16 120.1(3) . . ?
C36 C31 C32 118.2(3) . . ?
C76 C75 H75 120.3 . . ?
C74 C75 C76 119.3(3) . . ?
C74 C75 H75 120.3 . . ?
C81 C82 H82 119.7 . . ?
C83 C82 C81 120.5(3) . . ?
C83 C82 H82 119.7 . . ?
C52 C51 C42 122.2(3) . . ?
C52 C51 C56 117.8(3) . . ?
C56 C51 C42 119.8(3) . . ?
C41 C42 C51 122.6(3) . . ?
C43 C42 C51 118.5(3) . . ?
C43 C42 C41 118.8(3) . . ?
F3 C74 C75 118.5(3) . . ?
F3 C74 C73 119.1(3) . . ?
C73 C74 C75 122.4(3) . . ?
C81 C86 H86 119.5 . . ?
C85 C86 C81 120.9(3) . . ?
C85 C86 H86 119.5 . . ?
C72 C73 H73 120.0 . . ?
C74 C73 C72 120.1(3) . . ?
C74 C73 H73 120.0 . . ?
N2 C2 Mn1 178.3(3) . . ?
C82 C83 C84 121.2(3) . . ?
C82 C83 C87 118.5(3) . . ?
C84 C83 C87 120.2(3) . . ?
N1 C11 C16 120.3(3) . . ?
N1 C11 C12 120.0(3) . . ?
C16 C11 C12 119.7(3) . . ?
C11 C16 C31 120.9(3) . . ?
C15 C16 C31 119.8(3) . . ?
C15 C16 C11 119.3(3) . . ?
C45 C46 C41 118.8(3) . . ?
C45 C46 C61 118.9(3) . . ?
C41 C46 C61 122.3(3) . . ?
N5 C5 Mn1 179.2(4) . . ?
C11 C12 C21 120.9(3) . . ?
C13 C12 C11 119.0(3) . . ?
C13 C12 C21 120.1(3) . . ?
C46 C45 H45 119.9 . . ?
C44 C45 C46 120.2(4) . . ?
C44 C45 H45 119.9 . . ?
N2 C41 C42 120.1(3) . . ?
N2 C41 C46 120.0(3) . . ?
C42 C41 C46 119.9(3) . . ?
C96 C95 C98 117.9(4) . . ?
C94 C95 C96 120.8(3) . . ?
C94 C95 C98 121.3(3) . . ?
N4 C40 C48 108.8(3) . . ?
N4 C40 C47 107.8(3) . . ?
N4 C40 C49 108.7(3) . . ?
C47 C40 C48 109.3(3) . . ?
C49 C40 C48 110.7(3) . . ?
C49 C40 C47 111.5(3) . . ?
C22 C21 C12 120.2(3) . . ?
C22 C21 C26 118.5(3) . . ?
C26 C21 C12 121.3(3) . . ?
C21 C22 H22 119.6 . . ?
C21 C22 C23 120.7(3) . . ?
C23 C22 H22 119.6 . . ?
C21 C26 H26 119.8 . . ?
C25 C26 C21 120.4(3) . . ?
C25 C26 H26 119.8 . . ?
C32 C33 C34 121.7(3) . . ?
C32 C33 C37 120.4(3) . . ?
C34 C33 C37 117.9(3) . . ?
C31 C32 H32 119.9 . . ?
C33 C32 C31 120.3(3) . . ?
C33 C32 H32 119.9 . . ?
C51 C52 H52 119.8 . . ?
C53 C52 C51 120.4(3) . . ?
C53 C52 H52 119.8 . . ?
C22 C23 C27 118.5(3) . . ?
C24 C23 C22 120.6(3) . . ?
C24 C23 C27 120.8(3) . . ?
C91 C96 H96 119.7 . . ?
C95 C96 C91 120.5(3) . . ?
C95 C96 H96 119.7 . . ?
C86 C85 C84 121.1(3) . . ?
C86 C85 C88 119.3(3) . . ?
C84 C85 C88 119.6(3) . . ?
C36 C35 C38 119.0(3) . . ?
C34 C35 C36 121.5(3) . . ?
C34 C35 C38 119.4(3) . . ?
N5 C10 C19 108.6(3) . . ?
N5 C10 C17 107.9(3) . . ?
N5 C10 C18 107.3(3) . . ?
C17 C10 C19 109.9(3) . . ?
C17 C10 C18 111.3(3) . . ?
C18 C10 C19 111.7(3) . . ?
C31 C36 H36 119.8 . . ?
C35 C36 C31 120.4(3) . . ?
C35 C36 H36 119.8 . . ?
C42 C43 H43 120.3 . . ?
C44 C43 C42 119.4(3) . . ?
C44 C43 H43 120.3 . . ?
C26 C25 C24 120.9(3) . . ?
C26 C25 C28 120.2(3) . . ?
C24 C25 C28 118.9(3) . . ?
C51 C56 H56 119.5 . . ?
C55 C56 C51 120.9(4) . . ?
C55 C56 H56 119.5 . . ?
C33 C34 H34 121.0 . . ?
C35 C34 C33 118.0(3) . . ?
C35 C34 H34 121.0 . . ?
N4 C4 Mn1 176.5(3) . . ?
F2 C44 C43 118.2(3) . . ?
C45 C44 F2 119.1(3) . . ?
C45 C44 C43 122.7(3) . . ?
C52 C53 C57 120.4(4) . . ?
C54 C53 C52 120.9(4) . . ?
C54 C53 C57 118.7(4) . . ?
C83 C84 H84 120.8 . . ?
C85 C84 C83 118.4(3) . . ?
C85 C84 H84 120.8 . . ?
C66 C61 C46 121.8(3) . . ?
C66 C61 C62 118.4(3) . . ?
C62 C61 C46 119.8(3) . . ?
F36 C88 C85 109.6(5) . . ?
F35 C88 C85 115.9(5) . . ?
F35 C88 F36 106.5(7) . . ?
F35 C88 F34 112.6(7) . . ?
F34 C88 C85 110.6(4) . . ?
F34 C88 F36 100.4(6) . . ?
F35A C88 C85 111.6(4) . . ?
F36A C88 C85 111.0(6) . . ?
F36A C88 F35A 98.4(8) . . ?
F34A C88 C85 117.6(5) . . ?
F34A C88 F35A 109.4(9) . . ?
F34A C88 F36A 107.0(10) . . ?
C23 C24 C25 118.7(3) . . ?
C23 C24 H24 120.7 . . ?
C25 C24 H24 120.7 . . ?
C95 C94 H94 120.7 . . ?
C95 C94 C93 118.7(3) . . ?
C93 C94 H94 120.7 . . ?
F15 C27 F13 106.0(3) . . ?
F15 C27 C23 113.0(3) . . ?
F14 C27 F15 106.1(3) . . ?
F14 C27 F13 105.6(3) . . ?
F14 C27 C23 113.3(3) . . ?
F13 C27 C23 112.3(3) . . ?
C16 C15 H15 120.3 . . ?
C14 C15 C16 119.5(4) . . ?
C14 C15 H15 120.3 . . ?
F5 C38 C35 112.4(3) . . ?
F6 C38 F5 105.9(3) . . ?
F6 C38 C35 112.6(3) . . ?
F4 C38 F5 106.0(3) . . ?
F4 C38 F6 106.8(3) . . ?
F4 C38 C35 112.6(3) . . ?
C62 C63 C67 120.0(4) . . ?
C64 C63 C62 120.4(4) . . ?
C64 C63 C67 119.6(4) . . ?
C61 C66 H66 119.8 . . ?
C61 C66 C65 120.4(4) . . ?
C65 C66 H66 119.8 . . ?
C61 C62 H62 119.4 . . ?
C63 C62 C61 121.2(4) . . ?
C63 C62 H62 119.4 . . ?
F1 C14 C15 118.8(3) . . ?
F1 C14 C13 118.8(3) . . ?
C15 C14 C13 122.3(4) . . ?
C94 C93 C97 119.1(3) . . ?
C92 C93 C94 121.0(4) . . ?
C92 C93 C97 119.7(4) . . ?
C12 C13 H13 119.9 . . ?
C14 C13 C12 120.2(4) . . ?
C14 C13 H13 119.9 . . ?
C63 C64 H64 120.6 . . ?
C63 C64 C65 118.9(4) . . ?
C65 C64 H64 120.6 . . ?
C56 C55 C54 121.4(4) . . ?
C56 C55 C58 118.6(4) . . ?
C54 C55 C58 119.9(4) . . ?
C66 C65 C64 120.8(4) . . ?
C66 C65 C68 119.7(4) . . ?
C64 C65 C68 119.5(4) . . ?
C91 C92 H92 119.8 . . ?
C93 C92 C91 120.5(3) . . ?
C93 C92 H92 119.8 . . ?
C132 O1 K1 119.9(4) . . ?
C132 O1 C121 115.0(5) . . ?
C121 O1 K1 112.9(4) . . ?
F38 C87 C83 111.2(3) . . ?
F39 C87 F38 106.2(3) . . ?
F39 C87 F37 107.0(3) . . ?
F39 C87 C83 113.0(3) . . ?
F37 C87 F38 106.1(3) . . ?
F37 C87 C83 112.9(3) . . ?
C53 C54 H54 120.8 . . ?
C55 C54 C53 118.5(4) . . ?
C55 C54 H54 120.8 . . ?
F28 C98 F30 105.2(3) . . ?
F28 C98 C95 112.6(3) . . ?
F30 C98 C95 112.8(4) . . ?
F29 C98 F28 106.3(4) . . ?
F29 C98 F30 106.5(4) . . ?
F29 C98 C95 112.8(3) . . ?
F9 C37 C33 110.6(3) . . ?
F7 C37 F9 104.6(3) . . ?
F7 C37 C33 113.7(3) . . ?
F8 C37 F9 105.9(4) . . ?
F8 C37 F7 107.6(4) . . ?
F8 C37 C33 113.8(4) . . ?
C10 C19 H19A 109.5 . . ?
C10 C19 H19B 109.5 . . ?
C10 C19 H19C 109.5 . . ?
H19A C19 H19B 109.5 . . ?
H19A C19 H19C 109.5 . . ?
H19B C19 H19C 109.5 . . ?
C40 C48 H48A 109.5 . . ?
C40 C48 H48B 109.5 . . ?
C40 C48 H48C 109.5 . . ?
H48A C48 H48B 109.5 . . ?
H48A C48 H48C 109.5 . . ?
H48B C48 H48C 109.5 . . ?
F23 C67 C63 113.0(4) . . ?
F22 C67 F23 104.8(4) . . ?
F22 C67 F24 108.4(4) . . ?
F22 C67 C63 112.4(4) . . ?
F24 C67 F23 104.3(4) . . ?
F24 C67 C63 113.3(4) . . ?
F18 C57 F17 103.6(4) . . ?
F18 C57 C53 112.4(4) . . ?
F17 C57 C53 114.1(3) . . ?
F16 C57 F18 106.1(4) . . ?
F16 C57 F17 106.3(4) . . ?
F16 C57 C53 113.4(4) . . ?
F11 C28 C25 112.0(3) . . ?
F12 C28 F11 105.3(3) . . ?
F12 C28 C25 113.3(4) . . ?
F10 C28 F11 106.3(4) . . ?
F10 C28 F12 105.8(4) . . ?
F10 C28 C25 113.4(4) . . ?
F25 C68 F27 105.2(3) . . ?
F25 C68 F26 106.2(4) . . ?
F25 C68 C65 114.5(3) . . ?
F27 C68 C65 111.7(4) . . ?
F26 C68 F27 106.3(3) . . ?
F26 C68 C65 112.5(3) . . ?
C40 C47 H47A 109.5 . . ?
C40 C47 H47B 109.5 . . ?
C40 C47 H47C 109.5 . . ?
H47A C47 H47B 109.5 . . ?
H47A C47 H47C 109.5 . . ?
H47B C47 H47C 109.5 . . ?
C103 C102 H102 120.0 . . ?
C103 C102 C101 120.0 . . ?
C101 C102 H102 120.0 . . ?
C102 C103 H103 120.0 . . ?
C102 C103 C104 120.0 . . ?
C104 C103 H103 120.0 . . ?
C103 C104 H104 120.0 . . ?
C105 C104 C103 120.0 . . ?
C105 C104 H104 120.0 . . ?
C104 C105 H105 120.0 . . ?
C104 C105 C106 120.0 . . ?
C106 C105 H105 120.0 . . ?
C105 C106 H106 120.0 . . ?
C101 C106 C105 120.0 . . ?
C101 C106 H106 120.0 . . ?
C102 C101 C107 118.0(5) . . ?
C106 C101 C102 120.0 . . ?
C106 C101 C107 122.0(5) . . ?
C10 C17 H17A 109.5 . . ?
C10 C17 H17B 109.5 . . ?
C10 C17 H17C 109.5 . . ?
H17A C17 H17B 109.5 . . ?
H17A C17 H17C 109.5 . . ?
H17B C17 H17C 109.5 . . ?
C40 C49 H49A 109.5 . . ?
C40 C49 H49B 109.5 . . ?
C40 C49 H49C 109.5 . . ?
H49A C49 H49B 109.5 . . ?
H49A C49 H49C 109.5 . . ?
H49B C49 H49C 109.5 . . ?
F33 C97 F32 104.7(4) . . ?
F33 C97 C93 113.3(4) . . ?
F31 C97 F33 106.4(4) . . ?
F31 C97 F32 107.2(4) . . ?
F31 C97 C93 113.6(4) . . ?
F32 C97 C93 111.1(4) . . ?
F21A C58 C55 109.3(8) . . ?
F19A C58 F21A 110.8(11) . . ?
F19A C58 C55 121.0(9) . . ?
F19A C58 F20A 109.5(9) . . ?
F20A C58 F21A 91.0(9) . . ?
F20A C58 C55 111.1(4) . . ?
F20B C58 C55 119.1(11) . . ?
F20B C58 F21B 105.0(14) . . ?
F20B C58 F19B 117.6(13) . . ?
F21B C58 C55 107.5(8) . . ?
F19B C58 C55 107.6(5) . . ?
F19B C58 F21B 97.2(10) . . ?
C10 C18 H18A 109.5 . . ?
C10 C18 H18B 109.5 . . ?
C10 C18 H18C 109.5 . . ?
H18A C18 H18B 109.5 . . ?
H18A C18 H18C 109.5 . . ?
H18B C18 H18C 109.5 . . ?
O3 C125 H12A 110.1 . . ?
O3 C125 H12B 110.1 . . ?
O3 C125 C126 108.1(4) . . ?
H12A C125 H12B 108.4 . . ?
C126 C125 H12A 110.1 . . ?
C126 C125 H12B 110.1 . . ?
O4 C127 H12C 109.6 . . ?
O4 C127 H12D 109.6 . . ?
O4 C127 C128 110.3(4) . . ?
H12C C127 H12D 108.1 . . ?
C128 C127 H12C 109.6 . . ?
C128 C127 H12D 109.6 . . ?
O3 C124 H12E 109.9 . . ?
O3 C124 H12F 109.9 . . ?
O3 C124 C123 109.1(4) . . ?
H12E C124 H12F 108.3 . . ?
C123 C124 H12E 109.9 . . ?
C123 C124 H12F 109.9 . . ?
O4 C126 C125 109.7(4) . . ?
O4 C126 H12G 109.7 . . ?
O4 C126 H12H 109.7 . . ?
C125 C126 H12G 109.7 . . ?
C125 C126 H12H 109.7 . . ?
H12G C126 H12H 108.2 . . ?
O5 C129 H129 124.8 . . ?
O5 C129 C130 110.4(4) . . ?
C130 C129 H129 124.8 . . ?
O6 C130 C129 110.7(4) . . ?
O6 C130 H130 124.6 . . ?
C129 C130 H130 124.6 . . ?
O6 C131 H13A 109.0 . . ?
O6 C131 H13B 109.0 . . ?
O6 C131 C132 112.9(5) . . ?
H13A C131 H13B 107.8 . . ?
C132 C131 H13A 109.0 . . ?
C132 C131 H13B 109.0 . . ?
O2 C123 C124 109.1(4) . . ?
O2 C123 H12I 109.9 . . ?
O2 C123 H12J 109.9 . . ?
C124 C123 H12I 109.9 . . ?
C124 C123 H12J 109.9 . . ?
H12I C123 H12J 108.3 . . ?
O5 C128 C127 108.8(4) . . ?
O5 C128 H12K 109.9 . . ?
O5 C128 H12L 109.9 . . ?
C127 C128 H12K 109.9 . . ?
C127 C128 H12L 109.9 . . ?
H12K C128 H12L 108.3 . . ?
O2 C122 H12M 109.6 . . ?
O2 C122 H12N 109.6 . . ?
O2 C122 C121 110.3(6) . . ?
H12M C122 H12N 108.1 . . ?
C121 C122 H12M 109.6 . . ?
C121 C122 H12N 109.6 . . ?
O1 C132 C131 110.5(5) . . ?
O1 C132 H132 124.8 . . ?
C131 C132 H132 124.8 . . ?
O1 C121 C122 105.4(6) . . ?
O1 C121 H12O 110.7 . . ?
O1 C121 H12P 110.7 . . ?
C122 C121 H12O 110.7 . . ?
C122 C121 H12P 110.7 . . ?
H12O C121 H12P 108.8 . . ?
C101 C107 H10A 109.5 . . ?
C101 C107 H10B 109.5 . . ?
C101 C107 H10C 109.5 . . ?
H10A C107 H10B 109.5 . . ?
H10A C107 H10C 109.5 . . ?
H10B C107 H10C 109.5 . . ?
C111 C112 H112 120.0 . . ?
C111 C112 C113 120.0 . . ?
C113 C112 H112 120.0 . . ?
C112 C111 H111 120.0 . . ?
C112 C111 C116 120.0 . . ?
C116 C111 H111 120.0 . . ?
C111 C116 H116 120.0 . . ?
C115 C116 C111 120.0 . . ?
C115 C116 H116 120.0 . . ?
C116 C115 H115 120.0 . . ?
C116 C115 C114 120.0 . . ?
C114 C115 H115 120.0 . . ?
C115 C114 H114 120.0 . . ?
C113 C114 C115 120.0 . . ?
C113 C114 H114 120.0 . . ?
C112 C113 H113 120.0 . . ?
C114 C113 C112 120.0 . . ?
C114 C113 H113 120.0 . . ?

loop_
_geom_bond_atom_site_label_1
_geom_bond_atom_site_label_2
_geom_bond_distance
_geom_bond_site_symmetry_2
_geom_bond_publ_flag
Mn1 C3 1.838(4) . ?
Mn1 C1 1.811(4) . ?
Mn1 C2 1.828(4) . ?
Mn1 C5 1.873(4) . ?
Mn1 C4 1.877(4) . ?
K1 F38 3.165(3) 4_566 ?
K1 F27 3.036(3) 4_566 ?
K1 F18 2.909(3) . ?
K1 O4 2.815(3) . ?
K1 O3 2.765(3) . ?
K1 O5 2.818(3) . ?
K1 O2 2.821(3) . ?
K1 O6 2.837(3) . ?
K1 O1 2.781(4) . ?
F3 C74 1.368(4) . ?
F15 C27 1.341(4) . ?
F5 C38 1.344(4) . ?
F38 C87 1.345(5) . ?
F2 C44 1.372(4) . ?
F6 C38 1.338(5) . ?
F28 C98 1.330(5) . ?
F39 C87 1.329(5) . ?
F1 C14 1.366(4) . ?
F37 C87 1.333(4) . ?
F9 C37 1.325(5) . ?
F14 C27 1.334(4) . ?
F11 C28 1.330(4) . ?
F4 C38 1.331(5) . ?
F13 C27 1.343(5) . ?
F25 C68 1.322(5) . ?
F27 C68 1.348(5) . ?
F33 C97 1.329(5) . ?
F18 C57 1.323(5) . ?
F30 C98 1.332(5) . ?
N3 C71 1.357(4) . ?
N3 C3 1.209(4) . ?
F31 C97 1.307(6) . ?
F23 C67 1.318(5) . ?
O4 C127 1.416(5) . ?
O4 C126 1.424(5) . ?
F26 C68 1.334(5) . ?
N1 C1 1.210(5) . ?
N1 C11 1.354(5) . ?
N2 C2 1.203(5) . ?
N2 C41 1.363(5) . ?
F7 C37 1.316(5) . ?
F17 C57 1.326(5) . ?
F21A C58 1.458(15) . ?
O3 C125 1.425(6) . ?
O3 C124 1.423(6) . ?
F12 C28 1.324(5) . ?
N5 C5 1.182(5) . ?
N5 C10 1.446(5) . ?
F10 C28 1.318(5) . ?
O5 C129 1.380(6) . ?
O5 C128 1.443(6) . ?
O2 C123 1.419(7) . ?
O2 C122 1.419(7) . ?
F22 C67 1.303(5) . ?
N4 C40 1.447(5) . ?
N4 C4 1.191(5) . ?
O6 C130 1.388(6) . ?
O6 C131 1.406(6) . ?
C76 C71 1.422(5) . ?
C76 C91 1.484(5) . ?
C76 C75 1.395(5) . ?
F19A C58 1.196(15) . ?
F32 C97 1.337(5) . ?
C71 C72 1.421(5) . ?
C81 C72 1.485(5) . ?
C81 C82 1.403(5) . ?
C81 C86 1.409(5) . ?
C72 C73 1.396(5) . ?
F24 C67 1.311(5) . ?
C91 C96 1.394(5) . ?
C91 C92 1.394(5) . ?
C31 C16 1.488(5) . ?
C31 C32 1.399(5) . ?
C31 C36 1.397(5) . ?
F8 C37 1.298(5) . ?
C75 H75 0.9500 . ?
C75 C74 1.373(5) . ?
C82 H82 0.9500 . ?
C82 C83 1.389(5) . ?
C51 C42 1.478(5) . ?
C51 C52 1.403(5) . ?
C51 C56 1.404(5) . ?
C42 C41 1.422(5) . ?
C42 C43 1.400(5) . ?
C74 C73 1.371(5) . ?
C86 H86 0.9500 . ?
C86 C85 1.383(5) . ?
C73 H73 0.9500 . ?
F29 C98 1.321(5) . ?
C83 C84 1.394(5) . ?
C83 C87 1.504(5) . ?
C11 C16 1.420(5) . ?
C11 C12 1.421(5) . ?
C16 C15 1.396(5) . ?
C46 C45 1.393(5) . ?
C46 C41 1.425(5) . ?
C46 C61 1.487(5) . ?
C12 C21 1.490(5) . ?
C12 C13 1.383(5) . ?
C45 H45 0.9500 . ?
C45 C44 1.362(5) . ?
C95 C96 1.394(5) . ?
C95 C94 1.371(5) . ?
C95 C98 1.495(5) . ?
C40 C48 1.523(5) . ?
C40 C47 1.524(5) . ?
C40 C49 1.518(6) . ?
C21 C22 1.385(5) . ?
C21 C26 1.398(5) . ?
C22 H22 0.9500 . ?
C22 C23 1.397(5) . ?
C26 H26 0.9500 . ?
C26 C25 1.384(5) . ?
C33 C32 1.381(5) . ?
C33 C34 1.392(5) . ?
C33 C37 1.509(5) . ?
C32 H32 0.9500 . ?
F16 C57 1.301(5) . ?
C52 H52 0.9500 . ?
C52 C53 1.392(5) . ?
C23 C24 1.381(5) . ?
C23 C27 1.496(5) . ?
C96 H96 0.9500 . ?
C85 C84 1.386(5) . ?
C85 C88 1.506(5) . ?
C35 C36 1.391(5) . ?
C35 C34 1.376(5) . ?
C35 C38 1.504(5) . ?
C10 C19 1.527(5) . ?
C10 C17 1.518(5) . ?
C10 C18 1.527(6) . ?
C36 H36 0.9500 . ?
C43 H43 0.9500 . ?
C43 C44 1.379(6) . ?
F36 C88 1.354(9) . ?
C25 C24 1.391(5) . ?
C25 C28 1.490(5) . ?
C56 H56 0.9500 . ?
C56 C55 1.375(5) . ?
C34 H34 0.9500 . ?
C53 C54 1.390(6) . ?
C53 C57 1.491(6) . ?
C84 H84 0.9500 . ?
C61 C66 1.390(5) . ?
C61 C62 1.395(5) . ?
C88 F35 1.238(8) . ?
C88 F34 1.330(7) . ?
C88 F35A 1.357(9) . ?
C88 F36A 1.345(12) . ?
C88 F34A 1.239(10) . ?
C24 H24 0.9500 . ?
C94 H94 0.9500 . ?
C94 C93 1.397(5) . ?
C15 H15 0.9500 . ?
C15 C14 1.371(6) . ?
C63 C62 1.386(5) . ?
C63 C64 1.385(6) . ?
C63 C67 1.494(6) . ?
C66 H66 0.9500 . ?
C66 C65 1.390(5) . ?
C62 H62 0.9500 . ?
C14 C13 1.378(6) . ?
C93 C92 1.377(5) . ?
C93 C97 1.492(6) . ?
C13 H13 0.9500 . ?
C64 H64 0.9500 . ?
C64 C65 1.393(6) . ?
C55 C54 1.382(6) . ?
C55 C58 1.512(6) . ?
C65 C68 1.494(6) . ?
C92 H92 0.9500 . ?
O1 C132 1.330(8) . ?
O1 C121 1.444(7) . ?
C54 H54 0.9500 . ?
C19 H19A 0.9800 . ?
C19 H19B 0.9800 . ?
C19 H19C 0.9800 . ?
C48 H48A 0.9800 . ?
C48 H48B 0.9800 . ?
C48 H48C 0.9800 . ?
C47 H47A 0.9800 . ?
C47 H47B 0.9800 . ?
C47 H47C 0.9800 . ?
C102 H102 0.9500 . ?
C102 C103 1.3900 . ?
C102 C101 1.3900 . ?
C103 H103 0.9500 . ?
C103 C104 1.3900 . ?
C104 H104 0.9500 . ?
C104 C105 1.3900 . ?
C105 H105 0.9500 . ?
C105 C106 1.3900 . ?
C106 H106 0.9500 . ?
C106 C101 1.3900 . ?
C101 C107 1.498(10) . ?
C17 H17A 0.9800 . ?
C17 H17B 0.9800 . ?
C17 H17C 0.9800 . ?
C49 H49A 0.9800 . ?
C49 H49B 0.9800 . ?
C49 H49C 0.9800 . ?
C58 F20A 1.438(10) . ?
C58 F20B 1.086(19) . ?
C58 F21B 1.440(17) . ?
C58 F19B 1.352(11) . ?
C18 H18A 0.9800 . ?
C18 H18B 0.9800 . ?
C18 H18C 0.9800 . ?
C125 H12A 0.9900 . ?
C125 H12B 0.9900 . ?
C125 C126 1.492(7) . ?
C127 H12C 0.9900 . ?
C127 H12D 0.9900 . ?
C127 C128 1.479(7) . ?
C124 H12E 0.9900 . ?
C124 H12F 0.9900 . ?
C124 C123 1.491(8) . ?
C126 H12G 0.9900 . ?
C126 H12H 0.9900 . ?
C129 H129 0.9500 . ?
C129 C130 1.478(8) . ?
C130 H130 0.9500 . ?
C131 H13A 0.9900 . ?
C131 H13B 0.9900 . ?
C131 C132 1.438(8) . ?
C123 H12I 0.9900 . ?
C123 H12J 0.9900 . ?
C128 H12K 0.9900 . ?
C128 H12L 0.9900 . ?
C122 H12M 0.9900 . ?
C122 H12N 0.9900 . ?
C122 C121 1.460(11) . ?
C132 H132 0.9500 . ?
C121 H12O 0.9900 . ?
C121 H12P 0.9900 . ?
C107 H10A 0.9800 . ?
C107 H10B 0.9800 . ?
C107 H10C 0.9800 . ?
C112 H112 0.9500 . ?
C112 C111 1.3900 . ?
C112 C113 1.3900 . ?
C111 H111 0.9500 . ?
C111 C116 1.3900 . ?
C116 H116 0.9500 . ?
C116 C115 1.3900 . ?
C115 H115 0.9500 . ?
C115 C114 1.3900 . ?
C114 H114 0.9500 . ?
C114 C113 1.3900 . ?
C113 H113 0.9500 . ?

loop_
_geom_torsion_atom_site_label_1
_geom_torsion_atom_site_label_2
_geom_torsion_atom_site_label_3
_geom_torsion_atom_site_label_4
_geom_torsion
_geom_torsion_site_symmetry_1
_geom_torsion_site_symmetry_2
_geom_torsion_site_symmetry_3
_geom_torsion_site_symmetry_4
_geom_torsion_publ_flag
K1 F38 C87 F39 -145.8(4) 4_665 . . . ?
K1 F38 C87 F37 100.5(5) 4_665 . . . ?
K1 F38 C87 C83 -22.5(7) 4_665 . . . ?
K1 F27 C68 F25 30.5(5) 4_665 . . . ?
K1 F27 C68 F26 -81.8(4) 4_665 . . . ?
K1 F27 C68 C65 155.3(3) 4_665 . . . ?
K1 O4 C127 C128 -34.8(5) . . . . ?
K1 O4 C126 C125 38.4(5) . . . . ?
K1 O3 C125 C126 58.1(4) . . . . ?
K1 O3 C124 C123 -46.0(5) . . . . ?
K1 O5 C129 C130 48.9(5) . . . . ?
K1 O5 C128 C127 -59.0(5) . . . . ?
K1 O2 C123 C124 -51.2(4) . . . . ?
K1 O2 C122 C121 40.3(7) . . . . ?
K1 O6 C130 C129 42.7(5) . . . . ?
K1 O6 C131 C132 -36.9(6) . . . . ?
K1 O1 C132 C131 -46.7(7) . . . . ?
K1 O1 C121 C122 60.2(7) . . . . ?
F3 C74 C73 C72 178.8(3) . . . . ?
F1 C14 C13 C12 179.6(4) . . . . ?
N3 C71 C72 C81 -8.8(5) . . . . ?
N3 C71 C72 C73 174.9(3) . . . . ?
O4 C127 C128 O5 63.1(5) . . . . ?
N1 C11 C16 C31 -3.2(5) . . . . ?
N1 C11 C16 C15 178.4(3) . . . . ?
N1 C11 C12 C21 1.0(5) . . . . ?
N1 C11 C12 C13 179.8(3) . . . . ?
O3 C125 C126 O4 -64.5(5) . . . . ?
O3 C124 C123 O2 65.2(5) . . . . ?
O5 C129 C130 O6 -61.3(6) . . . . ?
O2 C122 C121 O1 -66.2(7) . . . . ?
O6 C131 C132 O1 54.5(7) . . . . ?
C76 C71 C72 C81 171.1(3) . . . . ?
C76 C71 C72 C73 -5.2(5) . . . . ?
C76 C91 C96 C95 174.3(3) . . . . ?
C76 C91 C92 C93 -171.6(3) . . . . ?
C76 C75 C74 F3 178.9(3) . . . . ?
C76 C75 C74 C73 -2.9(5) . . . . ?
C71 C76 C91 C96 129.4(4) . . . . ?
C71 C76 C91 C92 -56.1(5) . . . . ?
C71 C76 C75 C74 1.1(5) . . . . ?
C71 C72 C73 C74 3.5(5) . . . . ?
C81 C72 C73 C74 -172.9(3) . . . . ?
C81 C82 C83 C84 -1.8(5) . . . . ?
C81 C82 C83 C87 175.1(3) . . . . ?
C81 C86 C85 C84 -0.5(5) . . . . ?
C81 C86 C85 C88 -179.1(3) . . . . ?
C72 C81 C82 C83 -171.4(3) . . . . ?
C72 C81 C86 C85 172.7(3) . . . . ?
C91 C76 C71 N3 1.3(5) . . . . ?
C91 C76 C71 C72 -178.7(3) . . . . ?
C91 C76 C75 C74 -177.4(3) . . . . ?
C31 C16 C15 C14 -177.3(4) . . . . ?
C75 C76 C71 N3 -177.2(3) . . . . ?
C75 C76 C71 C72 2.9(5) . . . . ?
C75 C76 C91 C96 -52.1(4) . . . . ?
C75 C76 C91 C92 122.4(4) . . . . ?
C75 C74 C73 C72 0.5(5) . . . . ?
C82 C81 C72 C71 -38.6(5) . . . . ?
C82 C81 C72 C73 137.7(3) . . . . ?
C82 C81 C86 C85 -0.6(5) . . . . ?
C82 C83 C84 C85 0.7(5) . . . . ?
C82 C83 C87 F38 -55.6(5) . . . . ?
C82 C83 C87 F39 63.7(5) . . . . ?
C82 C83 C87 F37 -174.8(3) . . . . ?
C51 C42 C41 N2 -4.9(5) . . . . ?
C51 C42 C41 C46 174.5(3) . . . . ?
C51 C42 C43 C44 -174.4(3) . . . . ?
C51 C52 C53 C54 -2.1(5) . . . . ?
C51 C52 C53 C57 177.8(3) . . . . ?
C51 C56 C55 C54 -1.1(6) . . . . ?
C51 C56 C55 C58 177.2(4) . . . . ?
C42 C51 C52 C53 -172.9(3) . . . . ?
C42 C51 C56 C55 174.6(3) . . . . ?
C42 C43 C44 F2 178.6(3) . . . . ?
C42 C43 C44 C45 -0.9(6) . . . . ?
C86 C81 C72 C71 148.5(3) . . . . ?
C86 C81 C72 C73 -35.2(5) . . . . ?
C86 C81 C82 C83 1.7(5) . . . . ?
C86 C85 C84 C83 0.4(5) . . . . ?
C86 C85 C88 F36 -140.3(6) . . . . ?
C86 C85 C88 F35 -19.8(11) . . . . ?
C86 C85 C88 F34 109.9(8) . . . . ?
C86 C85 C88 F35A 49.0(11) . . . . ?
C86 C85 C88 F36A -59.7(10) . . . . ?
C86 C85 C88 F34A 176.6(15) . . . . ?
C11 C16 C15 C14 1.2(6) . . . . ?
C11 C12 C21 C22 132.3(4) . . . . ?
C11 C12 C21 C26 -49.1(5) . . . . ?
C11 C12 C13 C14 2.5(6) . . . . ?
C16 C31 C32 C33 -176.5(3) . . . . ?
C16 C31 C36 C35 177.5(3) . . . . ?
C16 C11 C12 C21 -179.8(3) . . . . ?
C16 C11 C12 C13 -1.0(5) . . . . ?
C16 C15 C14 F1 178.6(4) . . . . ?
C16 C15 C14 C13 0.3(6) . . . . ?
C46 C45 C44 F2 178.2(3) . . . . ?
C46 C45 C44 C43 -2.3(6) . . . . ?
C46 C61 C66 C65 -176.5(3) . . . . ?
C46 C61 C62 C63 176.8(3) . . . . ?
C5 N5 C10 C19 158.2(7) . . . . ?
C5 N5 C10 C17 -82.7(8) . . . . ?
C5 N5 C10 C18 37.3(9) . . . . ?
C12 C11 C16 C31 177.6(3) . . . . ?
C12 C11 C16 C15 -0.8(5) . . . . ?
C12 C21 C22 C23 179.4(3) . . . . ?
C12 C21 C26 C25 -177.4(3) . . . . ?
C45 C46 C41 N2 179.9(3) . . . . ?
C45 C46 C41 C42 0.5(5) . . . . ?
C45 C46 C61 C66 135.0(4) . . . . ?
C45 C46 C61 C62 -42.1(5) . . . . ?
C41 C42 C43 C44 3.8(5) . . . . ?
C41 C46 C45 C44 2.4(5) . . . . ?
C41 C46 C61 C66 -43.8(5) . . . . ?
C41 C46 C61 C62 139.1(4) . . . . ?
C95 C94 C93 C92 1.1(6) . . . . ?
C95 C94 C93 C97 -174.4(4) . . . . ?
C21 C12 C13 C14 -178.7(4) . . . . ?
C21 C22 C23 C24 -1.8(6) . . . . ?
C21 C22 C23 C27 177.4(3) . . . . ?
C21 C26 C25 C24 -2.3(6) . . . . ?
C21 C26 C25 C28 177.7(4) . . . . ?
C22 C21 C26 C25 1.2(5) . . . . ?
C22 C23 C24 C25 0.7(5) . . . . ?
C22 C23 C27 F15 -172.3(3) . . . . ?
C22 C23 C27 F14 67.0(5) . . . . ?
C22 C23 C27 F13 -52.5(5) . . . . ?
C26 C21 C22 C23 0.8(5) . . . . ?
C26 C25 C24 C23 1.4(6) . . . . ?
C26 C25 C28 F11 -140.0(4) . . . . ?
C26 C25 C28 F12 -20.9(5) . . . . ?
C26 C25 C28 F10 99.7(5) . . . . ?
C32 C31 C16 C11 -46.4(5) . . . . ?
C32 C31 C16 C15 132.1(4) . . . . ?
C32 C31 C36 C35 0.6(5) . . . . ?
C32 C33 C34 C35 0.8(5) . . . . ?
C32 C33 C37 F9 -118.1(4) . . . . ?
C32 C33 C37 F7 -0.8(5) . . . . ?
C32 C33 C37 F8 122.8(5) . . . . ?
C52 C51 C42 C41 -43.0(5) . . . . ?
C52 C51 C42 C43 135.2(4) . . . . ?
C52 C51 C56 C55 -0.2(5) . . . . ?
C52 C53 C54 C55 0.8(6) . . . . ?
C52 C53 C57 F18 -128.4(4) . . . . ?
C52 C53 C57 F17 -10.8(5) . . . . ?
C52 C53 C57 F16 111.1(5) . . . . ?
C96 C91 C92 C93 2.9(5) . . . . ?
C96 C95 C94 C93 1.4(5) . . . . ?
C96 C95 C98 F28 -68.9(5) . . . . ?
C96 C95 C98 F30 172.1(3) . . . . ?
C96 C95 C98 F29 51.4(5) . . . . ?
C36 C31 C16 C11 136.8(4) . . . . ?
C36 C31 C16 C15 -44.8(5) . . . . ?
C36 C31 C32 C33 0.4(5) . . . . ?
C36 C35 C34 C33 0.1(5) . . . . ?
C36 C35 C38 F5 -88.7(4) . . . . ?
C36 C35 C38 F6 151.8(3) . . . . ?
C36 C35 C38 F4 30.9(5) . . . . ?
C43 C42 C41 N2 177.0(3) . . . . ?
C43 C42 C41 C46 -3.6(5) . . . . ?
C56 C51 C42 C41 142.5(3) . . . . ?
C56 C51 C42 C43 -39.4(5) . . . . ?
C56 C51 C52 C53 1.7(5) . . . . ?
C56 C55 C54 C53 0.8(6) . . . . ?
C56 C55 C58 F21A -84.7(7) . . . . ?
C56 C55 C58 F19A 144.9(13) . . . . ?
C56 C55 C58 F20A 14.3(10) . . . . ?
C56 C55 C58 F20B -71.6(16) . . . . ?
C56 C55 C58 F21B 169.4(9) . . . . ?
C56 C55 C58 F19B 65.6(14) . . . . ?
C34 C33 C32 C31 -1.1(5) . . . . ?
C34 C33 C37 F9 59.8(5) . . . . ?
C34 C33 C37 F7 177.1(4) . . . . ?
C34 C33 C37 F8 -59.2(5) . . . . ?
C34 C35 C36 C31 -0.8(5) . . . . ?
C34 C35 C38 F5 87.7(4) . . . . ?
C34 C35 C38 F6 -31.8(5) . . . . ?
C34 C35 C38 F4 -152.6(4) . . . . ?
C4 N4 C40 C48 173.4(6) . . . . ?
C4 N4 C40 C47 -68.2(7) . . . . ?
C4 N4 C40 C49 52.8(7) . . . . ?
C84 C83 C87 F38 121.3(4) . . . . ?
C84 C83 C87 F39 -119.4(4) . . . . ?
C84 C83 C87 F37 2.2(5) . . . . ?
C84 C85 C88 F36 41.1(7) . . . . ?
C84 C85 C88 F35 161.6(10) . . . . ?
C84 C85 C88 F34 -68.7(9) . . . . ?
C84 C85 C88 F35A -129.7(11) . . . . ?
C84 C85 C88 F36A 121.6(10) . . . . ?
C84 C85 C88 F34A -2.0(15) . . . . ?
C61 C46 C45 C44 -176.4(3) . . . . ?
C61 C46 C41 N2 -1.3(5) . . . . ?
C61 C46 C41 C42 179.3(3) . . . . ?
C61 C66 C65 C64 -1.1(6) . . . . ?
C61 C66 C65 C68 176.8(4) . . . . ?
C88 C85 C84 C83 179.0(3) . . . . ?
C24 C23 C27 F15 6.9(5) . . . . ?
C24 C23 C27 F14 -113.8(4) . . . . ?
C24 C23 C27 F13 126.7(4) . . . . ?
C24 C25 C28 F11 40.1(5) . . . . ?
C24 C25 C28 F12 159.1(4) . . . . ?
C24 C25 C28 F10 -80.2(5) . . . . ?
C94 C95 C96 C91 -1.8(5) . . . . ?
C94 C95 C98 F28 110.2(4) . . . . ?
C94 C95 C98 F30 -8.8(5) . . . . ?
C94 C95 C98 F29 -129.5(4) . . . . ?
C94 C93 C92 C91 -3.3(6) . . . . ?
C94 C93 C97 F33 -24.7(6) . . . . ?
C94 C93 C97 F31 -146.3(4) . . . . ?
C94 C93 C97 F32 92.7(5) . . . . ?
C27 C23 C24 C25 -178.5(3) . . . . ?
C15 C14 C13 C12 -2.2(7) . . . . ?
C38 C35 C36 C31 175.5(3) . . . . ?
C38 C35 C34 C33 -176.2(3) . . . . ?
C63 C64 C65 C66 1.3(6) . . . . ?
C63 C64 C65 C68 -176.5(4) . . . . ?
C66 C61 C62 C63 -0.3(6) . . . . ?
C66 C65 C68 F25 29.7(6) . . . . ?
C66 C65 C68 F27 -89.6(5) . . . . ?
C66 C65 C68 F26 151.0(4) . . . . ?
C62 C61 C66 C65 0.6(5) . . . . ?
C62 C63 C64 C65 -1.1(6) . . . . ?
C62 C63 C67 F23 33.2(6) . . . . ?
C62 C63 C67 F22 -85.2(5) . . . . ?
C62 C63 C67 F24 151.5(4) . . . . ?
C13 C12 C21 C22 -46.5(5) . . . . ?
C13 C12 C21 C26 132.1(4) . . . . ?
C64 C63 C62 C61 0.6(6) . . . . ?
C64 C63 C67 F23 -149.9(4) . . . . ?
C64 C63 C67 F22 91.7(5) . . . . ?
C64 C63 C67 F24 -31.6(6) . . . . ?
C64 C65 C68 F25 -152.4(4) . . . . ?
C64 C65 C68 F27 88.2(5) . . . . ?
C64 C65 C68 F26 -31.1(6) . . . . ?
C92 C91 C96 C95 -0.4(5) . . . . ?
C92 C93 C97 F33 159.7(4) . . . . ?
C92 C93 C97 F31 38.1(6) . . . . ?
C92 C93 C97 F32 -82.8(5) . . . . ?
C87 C83 C84 C85 -176.1(3) . . . . ?
C54 C53 C57 F18 51.5(5) . . . . ?
C54 C53 C57 F17 169.1(4) . . . . ?
C54 C53 C57 F16 -69.0(5) . . . . ?
C54 C55 C58 F21A 93.7(7) . . . . ?
C54 C55 C58 F19A -36.8(14) . . . . ?
C54 C55 C58 F20A -167.3(9) . . . . ?
C54 C55 C58 F20B 106.8(17) . . . . ?
C54 C55 C58 F21B -12.2(10) . . . . ?
C54 C55 C58 F19B -116.0(13) . . . . ?
C98 C95 C96 C91 177.4(3) . . . . ?
C98 C95 C94 C93 -177.7(4) . . . . ?
C37 C33 C32 C31 176.7(3) . . . . ?
C37 C33 C34 C35 -177.0(3) . . . . ?
C67 C63 C62 C61 177.5(4) . . . . ?
C67 C63 C64 C65 -178.0(4) . . . . ?
C57 C53 C54 C55 -179.1(4) . . . . ?
C28 C25 C24 C23 -178.7(4) . . . . ?
C102 C103 C104 C105 0.0 . . . . ?
C103 C102 C101 C106 0.0 . . . . ?
C103 C102 C101 C107 179.0(8) . . . . ?
C103 C104 C105 C106 0.0 . . . . ?
C104 C105 C106 C101 0.0 . . . . ?
C105 C106 C101 C102 0.0 . . . . ?
C105 C106 C101 C107 -179.0(8) . . . . ?
C101 C102 C103 C104 0.0 . . . . ?
C97 C93 C92 C91 172.2(4) . . . . ?
C58 C55 C54 C53 -177.5(4) . . . . ?
C125 O3 C124 C123 -177.4(4) . . . . ?
C127 O4 C126 C125 176.1(4) . . . . ?
C124 O3 C125 C126 -168.8(4) . . . . ?
C126 O4 C127 C128 -171.7(4) . . . . ?
C129 O5 C128 C127 170.1(4) . . . . ?
C130 O6 C131 C132 -177.3(5) . . . . ?
C131 O6 C130 C129 -176.9(4) . . . . ?
C123 O2 C122 C121 172.0(5) . . . . ?
C128 O5 C129 C130 177.4(5) . . . . ?
C122 O2 C123 C124 175.6(4) . . . . ?
C132 O1 C121 C122 -157.1(6) . . . . ?
C121 O1 C132 C131 173.4(6) . . . . ?
C112 C111 C116 C115 0.0 . . . . ?
C111 C112 C113 C114 0.0 . . . . ?
C111 C116 C115 C114 0.0 . . . . ?
C116 C115 C114 C113 0.0 . . . . ?
C115 C114 C113 C112 0.0 . . . . ?
C113 C112 C111 C116 0.0 . . . . ?
